data_7226135
loop_
_publ_author_name
'Sha, Jing-Quan'
'Zhu, Pei-Pei'
'Yang, Xi-Ya'
'Sheng, Ning'
'Li, Ji-Shen'
'Sun, Long-Jiang'
'Yan, Hong'

_publ_section_title
;
 A rigid organic ligand-induced POMCP with a helical self-penetrating
 structure as a redox and acid catalyst
;
_journal_issue 37
_journal_name_full CrystEngComm
_journal_page_first 7049
_journal_paper_doi 10.1039/C6CE01358A
_journal_volume 18
_journal_year 2016
_chemical_formula_moiety 'C24 Ag3 N8 O62 P2 W18, C12 Ag N4, 0.5(C12 N4), O'
_chemical_formula_sum 'C42 Ag4 N14 O63 P2 W18'
_chemical_formula_weight 5511.11
_chemical_name_systematic
;
 ?
;
_space_group_IT_number 2
_symmetry_cell_setting triclinic
_symmetry_space_group_name_Hall '-P 1'
_symmetry_space_group_name_H-M 'P -1'
_atom_sites_solution_primary direct
_atom_sites_solution_secondary difmap
_audit_creation_method SHELXL-97
_audit_update_record
;
2016-05-13 deposited with the CCDC.
2016-07-28 downloaded from the CCDC.
;
_cell_angle_alpha 77.706(3)
_cell_angle_beta 89.786(3)
_cell_angle_gamma 73.329(3)
_cell_formula_units_Z 2
_cell_length_a 13.5715(5)
_cell_length_b 15.2170(5)
_cell_length_c 24.9850(9)
_cell_measurement_reflns_used 34370
_cell_measurement_temperature 298(2)
_cell_measurement_theta_max 24.999
_cell_measurement_theta_min 3.152
_cell_volume 4820.5(3)
_computing_cell_refinement 'Bruker FRAMBO'
_computing_data_collection 'Bruker FRAMBO'
_computing_data_reduction 'Bruker SHELXTL'
_computing_molecular_graphics 'Bruker SHELXTL'
_computing_publication_material 'Bruker SHELXTL'
_computing_structure_refinement 'SHELXL-97 (Sheldrick, 1997)'
_computing_structure_solution 'Bruker SHELXTL'
_diffrn_ambient_temperature 298(2)
_diffrn_measured_fraction_theta_full 0.993
_diffrn_measured_fraction_theta_max 0.993
_diffrn_measurement_device_type 'multiwire proportional'
_diffrn_measurement_method 'phi and omega scans'
_diffrn_radiation_monochromator graphite
_diffrn_radiation_source 'sealed tube'
_diffrn_radiation_type MoK\a
_diffrn_radiation_wavelength 0.71073
_diffrn_reflns_av_R_equivalents 0.1027
_diffrn_reflns_av_sigmaI/netI 0.1349
_diffrn_reflns_limit_h_max 16
_diffrn_reflns_limit_h_min -16
_diffrn_reflns_limit_k_max 18
_diffrn_reflns_limit_k_min -18
_diffrn_reflns_limit_l_max 26
_diffrn_reflns_limit_l_min -29
_diffrn_reflns_number 34370
_diffrn_reflns_theta_full 25.00
_diffrn_reflns_theta_max 25.00
_diffrn_reflns_theta_min 3.15
_exptl_absorpt_coefficient_mu 22.299
_exptl_crystal_colour yellow
_exptl_crystal_density_diffrn 3.797
_exptl_crystal_density_method 'not measured'
_exptl_crystal_description block
_exptl_crystal_F_000 4808.0
_refine_diff_density_max 5.100
_refine_diff_density_min -5.742
_refine_diff_density_rms 0.850
_refine_ls_extinction_method none
_refine_ls_goodness_of_fit_ref 1.057
_refine_ls_matrix_type full
_refine_ls_number_parameters 1278
_refine_ls_number_reflns 16852
_refine_ls_number_restraints 324
_refine_ls_restrained_S_all 1.046
_refine_ls_R_factor_all 0.1398
_refine_ls_R_factor_gt 0.1010
_refine_ls_shift/su_max 0.001
_refine_ls_shift/su_mean 0.000
_refine_ls_structure_factor_coef Fsqd
_refine_ls_weighting_details 'calc w=1/[\s^2^(Fo^2^)+(0.1950P)^2^+135.6519P] where P=(Fo^2^+2Fc^2^)/3'
_refine_ls_weighting_scheme calc
_refine_ls_wR_factor_gt 0.2767
_refine_ls_wR_factor_ref 0.3106
_reflns_number_gt 11640
_reflns_number_total 16973
_reflns_threshold_expression >2sigma(I)
_cod_data_source_file c6ce01358a2.cif
_cod_data_source_block 1
_cod_depositor_comments
;
The following automatic conversions were performed:

'_symmetry_cell_setting' value 'Triclinic' changed to 'triclinic'
according to
/usr/data/users/saulius/crontab/automatic-downloads/rss-feeds/RSC/lib/dictionaries/cif_core.dic
dictionary named 'cif_core.dic' version 2.4.2 from 2011-04-26.

Automatic conversion script
Id: cif_fix_values 4268 2015-11-12 08:31:59Z antanas 

 Adding full bibliography for 7226135--7226136.cif.
;
_cod_original_sg_symbol_H-M 'P-1   '
_cod_database_code 7226135
_platon_squeeze_void_probe_radius 1.20

loop_
_symmetry_equiv_pos_as_xyz
'x, y, z'
'-x, -y, -z'

loop_
_atom_site_label
_atom_site_type_symbol
_atom_site_fract_x
_atom_site_fract_y
_atom_site_fract_z
_atom_site_U_iso_or_equiv
_atom_site_adp_type
_atom_site_occupancy
_atom_site_symmetry_multiplicity
_atom_site_calc_flag
_atom_site_refinement_flags
_atom_site_disorder_assembly
_atom_site_disorder_group
Ag4A Ag 0.2477(7) 0.2692(9) 0.1663(5) 0.140(5) Uani 0.591(12) 1 d P A 1
Ag4B Ag 0.7676(8) 0.5974(9) -0.1111(7) 0.116(6) Uani 0.409(12) 1 d P . 2
C1 C 0.961(3) 0.778(3) 0.2937(18) 0.041(10) Uani 1 1 d . . .
C2 C 0.956(2) 0.638(2) 0.2902(18) 0.042(10) Uani 1 1 d . . .
C3 C 0.950(3) 0.756(2) 0.1415(16) 0.036(8) Uani 1 1 d U . .
C4 C 0.942(3) 0.611(4) 0.151(2) 0.065(14) Uani 1 1 d . . .
C5 C 1.241(2) 0.697(2) 0.2871(15) 0.031(7) Uani 1 1 d U . .
C6 C 1.039(3) 0.610(3) 0.144(2) 0.056(10) Uani 1 1 d U . .
C7 C 1.137(2) 0.724(2) 0.1377(14) 0.026(7) Uani 1 1 d U . .
C8 C 0.083(3) 0.490(3) 0.429(2) 0.058(12) Uani 1 1 d . . .
C9 C 0.092(3) 0.630(3) 0.4291(19) 0.051(11) Uani 1 1 d . . .
C10 C 0.180(3) 0.493(3) 0.4287(17) 0.041(8) Uani 1 1 d U . .
C11 C -0.353(3) 0.780(2) 0.4158(15) 0.033(8) Uani 1 1 d . . .
C12 C -0.364(2) 0.642(3) 0.4244(16) 0.044(10) Uani 1 1 d . . .
C13 C -0.454(3) 0.790(3) 0.4139(18) 0.048(9) Uani 1 1 d U . .
C14 C 0.520(3) 0.934(3) 0.278(2) 0.065(15) Uani 1 1 d . . .
C15 C 0.420(3) 0.941(2) 0.2798(17) 0.042(10) Uani 1 1 d . . .
C16 C 0.514(2) 0.793(2) 0.2795(14) 0.030(8) Uani 1 1 d . . .
C18 C 0.505(3) 0.895(2) 0.1489(15) 0.031(8) Uani 1 1 d . . .
C35 C 0.500(3) 0.760(3) 0.1375(17) 0.039(8) Uani 1 1 d U . .
C21 C 0.405(3) 0.902(3) 0.1441(18) 0.046(10) Uani 1 1 d . . .
C23 C 1.326(2) 0.816(2) 0.2800(13) 0.028(8) Uani 1 1 d . . .
C24 C 1.144(2) 0.853(2) 0.2819(19) 0.043(10) Uani 1 1 d . . .
C26 C 1.228(3) 0.882(3) 0.281(3) 0.09(2) Uani 1 1 d . . .
C27 C 1.327(3) 0.728(2) 0.280(2) 0.050(11) Uani 1 1 d . . .
C28 C 1.152(2) 0.758(2) 0.2861(14) 0.027(7) Uani 1 1 d U . .
C29 C 1.318(3) 0.692(3) 0.1475(18) 0.050(11) Uani 1 1 d . . .
C30 C 1.314(2) 0.784(2) 0.1372(14) 0.028(7) Uani 1 1 d U . .
C31 C 1.218(3) 0.847(2) 0.1223(15) 0.034(7) Uani 1 1 d U . .
C32 C 1.129(3) 0.820(2) 0.1217(16) 0.036(8) Uani 1 1 d U . .
C33 C 1.062(3) 0.636(2) 0.2860(18) 0.050(11) Uani 1 1 d . . .
C34 C 1.234(3) 0.656(2) 0.148(2) 0.052(12) Uani 1 1 d . . .
N1 N 1.0621(19) 0.7249(17) 0.2875(11) 0.026(6) Uani 1 1 d U . .
N2 N 0.416(2) 0.8484(19) 0.2800(13) 0.035(7) Uani 1 1 d . . .
N3 N 0.5631(19) 0.813(2) 0.1398(11) 0.028(6) Uani 1 1 d . . .
N4 N 0.896(2) 0.728(2) 0.2916(13) 0.042(8) Uani 1 1 d . . .
N5 N 0.5773(19) 0.8454(19) 0.2764(14) 0.039(8) Uani 1 1 d . . .
N6 N 0.887(2) 0.701(2) 0.1473(16) 0.048(9) Uani 1 1 d . . .
N7 N -0.300(2) 0.694(3) 0.4248(18) 0.064(12) Uani 1 1 d . . .
N8 N 0.5390(19) 0.7006(18) 0.4192(12) 0.028(6) Uani 1 1 d U . .
N9 N 0.4007(19) 0.8122(18) 0.1376(12) 0.028(6) Uani 1 1 d U . .
N10 N 1.0495(18) 0.6953(17) 0.1419(11) 0.025(5) Uani 1 1 d U . .
N11 N 0.023(2) 0.580(2) 0.4310(14) 0.044(8) Uani 1 1 d . . .
N12 N 0.190(2) 0.574(2) 0.4279(15) 0.048(9) Uani 1 1 d . . .
O1 O 0.8907(16) 0.0709(14) 0.4955(9) 0.030(5) Uani 1 1 d U . .
O2 O 0.8648(15) 0.2623(14) 0.4497(9) 0.027(5) Uani 1 1 d U . .
O3 O 0.6999(15) 0.2000(13) 0.4610(9) 0.022(4) Uani 1 1 d U . .
O1W O 0.9905(18) 0.139(2) 0.5715(16) 0.075(11) Uani 1 1 d . . .
O4 O 0.5016(17) 0.3207(16) 0.4609(11) 0.040(7) Uani 1 1 d . . .
O5 O 0.6761(16) 0.3839(14) 0.4316(10) 0.028(5) Uani 1 1 d U . .
O6 O 0.7339(15) 0.4727(14) 0.3420(9) 0.024(4) Uani 1 1 d U . .
O7 O 0.5380(14) 0.3977(13) 0.3523(9) 0.020(4) Uani 1 1 d U . .
O8 O 0.9169(15) 0.3590(14) 0.3558(9) 0.025(4) Uani 1 1 d U . .
O9 O 0.7459(16) 0.2790(15) 0.3660(10) 0.031(5) Uani 1 1 d U . .
O10 O 0.5674(15) 0.2172(14) 0.3780(9) 0.027(5) Uani 1 1 d U . .
O11 O 0.9473(16) 0.1394(14) 0.3877(11) 0.034(6) Uani 1 1 d . . .
O12 O 0.7894(16) 0.0759(15) 0.3967(10) 0.032(5) Uani 1 1 d U . .
O13 O 0.6318(15) 0.0590(13) 0.3408(10) 0.028(5) Uani 1 1 d . . .
O14 O 1.1095(17) 0.0342(16) 0.3438(11) 0.037(5) Uani 1 1 d U . .
O15 O 0.3733(14) 0.4925(14) 0.2797(11) 0.037(6) Uani 1 1 d . . .
O16 O 0.5618(15) 0.5344(14) 0.2732(9) 0.025(4) Uani 1 1 d U . .
O17 O 0.7086(16) 0.6303(14) 0.2579(11) 0.036(6) Uani 1 1 d . . .
O18 O 0.6810(12) 0.3700(12) 0.2703(8) 0.014(4) Uani 1 1 d . . .
O19 O 0.8478(15) 0.4518(13) 0.2588(9) 0.025(5) Uani 1 1 d . . .
O20 O 0.4937(15) 0.3122(12) 0.2804(9) 0.023(5) Uani 1 1 d . . .
O21 O 0.6852(15) 0.5236(14) 0.1870(9) 0.023(4) Uani 1 1 d U . .
O22 O 0.5021(14) 0.4497(12) 0.1998(9) 0.022(5) Uani 1 1 d . . .
O24 O 0.5431(14) 0.1571(13) 0.2413(9) 0.022(4) Uani 1 1 d U . .
O25 O 1.0165(15) 0.1252(14) 0.2416(9) 0.027(5) Uani 1 1 d U . .
O26 O 0.7594(14) 0.0208(13) 0.2568(9) 0.023(4) Uani 1 1 d U . .
O27 O 0.9849(14) 0.3351(14) 0.2098(9) 0.025(5) Uani 1 1 d . . .
O28 O 0.7028(14) 0.1940(13) 0.2988(9) 0.021(5) Uani 1 1 d . . .
O29 O 0.8608(14) 0.2549(13) 0.2860(8) 0.018(4) Uani 1 1 d U . .
O30 O 0.7111(15) 0.6194(14) 0.0855(9) 0.025(4) Uani 1 1 d U . .
O31 O 0.5585(14) 0.5266(13) 0.1007(9) 0.022(4) Uani 1 1 d U . .
O32 O 0.8430(15) 0.4439(13) 0.1357(9) 0.023(4) Uani 1 1 d U . .
O33 O 0.6781(14) 0.3630(13) 0.1484(9) 0.020(4) Uani 1 1 d U . .
O34 O 0.8593(14) 0.2478(12) 0.1645(8) 0.017(4) Uani 1 1 d . . .
O35 O 0.7064(14) 0.1864(13) 0.1739(9) 0.019(4) Uani 1 1 d U . .
O36 O 1.0492(13) 0.2205(12) 0.1433(8) 0.017(4) Uani 1 1 d U . .
O37 O 0.9051(15) 0.0446(13) 0.1920(8) 0.022(4) Uani 1 1 d . . .
O38 O 0.6310(13) 0.0511(12) 0.1702(8) 0.016(4) Uani 1 1 d U . .
O39 O 0.9485(14) 0.1253(13) 0.0975(8) 0.019(4) Uani 1 1 d U . .
O40 O 0.7906(14) 0.0593(13) 0.1065(9) 0.024(5) Uani 1 1 d . . .
O41 O 0.9141(15) 0.3433(15) 0.0643(12) 0.039(7) Uani 1 1 d . . .
O42 O 0.5649(15) 0.2018(14) 0.0883(10) 0.030(5) Uani 1 1 d . . .
O44 O 0.7334(14) 0.4572(14) 0.0523(9) 0.027(5) Uani 1 1 d . . .
O45 O 0.5401(15) 0.3782(13) 0.0634(10) 0.027(5) Uani 1 1 d . . .
O46 O 0.5036(16) 0.2857(16) -0.0216(10) 0.035(5) Uani 1 1 d . . .
O47 O 0.6747(18) 0.3569(15) -0.0142(10) 0.036(6) Uani 1 1 d . . .
O48 O 0.8378(18) 0.4340(16) -0.0463(11) 0.039(6) Uani 1 1 d U . .
O49 O 0.8678(15) 0.2364(14) 0.0017(9) 0.022(4) Uani 1 1 d . . .
O50 O 0.7046(17) 0.1747(15) 0.0136(10) 0.032(5) Uani 1 1 d . . .
O51 O 0.8968(16) 0.0491(15) 0.0089(11) 0.036(6) Uani 1 1 d . . .
O52 O 1.0505(15) 0.2278(13) 0.3114(10) 0.032(6) Uani 1 1 d . . .
O53 O 0.6248(15) 0.5194(14) -0.1049(9) 0.022(4) Uani 1 1 d . . .
O54 O 0.4942(15) 0.3027(14) 0.1595(9) 0.023(5) Uani 1 1 d . . .
O55 O 0.4238(18) 0.1490(17) 0.1571(10) 0.038(6) Uani 1 1 d . . .
O56 O 0.4226(15) 0.1606(15) 0.3296(12) 0.041(7) Uani 1 1 d . . .
O57 O 1.1092(17) 0.0263(17) 0.1683(10) 0.036(6) Uani 1 1 d . . .
O58 O 1.0533(18) 0.4007(16) 0.1159(11) 0.039(6) Uani 1 1 d U . .
O59 O 1.0566(15) 0.4103(15) 0.2883(10) 0.031(5) Uani 1 1 d . . .
O60 O 0.8413(19) 0.4542(16) 0.4382(13) 0.052(8) Uani 1 1 d . . .
O61 O 0.9032(14) 0.0522(14) 0.3164(9) 0.026(5) Uani 1 1 d . . .
O62 O 0.7470(15) 0.2591(14) 0.0832(9) 0.024(4) Uani 1 1 d U . .
O63 O 0.8114(17) -0.0857(16) 0.3634(10) 0.034(5) Uani 1 1 d U . .
P1 P 0.7479(5) 0.2741(4) 0.3011(3) 0.0100(14) Uani 1 1 d . . .
P2 P 0.7488(5) 0.2639(5) 0.1455(3) 0.0155(16) Uani 1 1 d . A .
Ag1 Ag 0.7247(2) 0.7569(2) 0.14925(15) 0.0496(9) Uani 1 1 d . . .
Ag2 Ag 0.73923(18) 0.78730(19) 0.28297(15) 0.0450(8) Uani 1 1 d . . .
Ag3 Ag -0.1365(2) 0.6323(3) 0.42845(19) 0.0671(11) Uani 1 1 d . . .
W1 W 0.83602(10) 0.15072(9) 0.43672(6) 0.0277(3) Uani 1 1 d . . .
W2 W 0.59787(9) 0.30625(9) 0.41518(6) 0.0252(3) Uani 1 1 d . . .
W3 W 0.80833(9) 0.38371(8) 0.40269(6) 0.0258(3) Uani 1 1 d . . .
W4 W 0.49949(9) 0.43659(8) 0.27366(6) 0.0221(3) Uani 1 1 d . . .
W5 W 0.70468(9) 0.51808(8) 0.26293(6) 0.0224(3) Uani 1 1 d . . .
W6 W 0.96674(9) 0.35473(8) 0.28301(6) 0.0228(3) Uani 1 1 d . . .
W7 W 0.53604(9) 0.18200(8) 0.31377(6) 0.0227(3) Uani 1 1 d . . .
W8 W 1.00036(9) 0.12108(8) 0.31959(6) 0.0253(3) Uani 1 1 d . . .
W9 W 0.77434(9) 0.03134(8) 0.33115(6) 0.0236(3) Uani 1 1 d . . .
W10 W 0.77663(9) 0.02256(8) 0.18200(6) 0.0257(3) Uani 1 1 d . . .
W11 W 0.50009(9) 0.42606(8) 0.12509(6) 0.0231(3) Uani 1 1 d . . .
W12 W 0.70347(9) 0.50920(8) 0.11383(6) 0.0242(3) Uani 1 1 d . . .
W13 W 0.59877(9) 0.27970(9) 0.02552(6) 0.0273(3) Uani 1 1 d . A .
W14 W 0.96481(9) 0.34496(8) 0.13433(6) 0.0243(3) Uani 1 1 d . . .
W15 W 1.00160(9) 0.11171(9) 0.17013(6) 0.0269(3) Uani 1 1 d . . .
W16 W 0.84108(10) 0.13260(9) 0.04519(6) 0.0295(3) Uani 1 1 d . A .
W17 W 0.80112(10) 0.36713(9) 0.01120(6) 0.0287(3) Uani 1 1 d . A .
W18 W 0.53772(9) 0.17191(8) 0.16507(6) 0.0225(3) Uani 1 1 d . . .
C17 C 0.3553(16) 0.7291(13) 0.4300(13) 0.041(8) Uani 1 1 d GU . .
C19 C 0.4503(13) 0.6699(15) 0.4215(12) 0.043(10) Uani 1 1 d G . .
C20 C 0.4579(13) 0.5801(14) 0.4144(13) 0.042(8) Uani 1 1 d GU . .
C01 C 0.3706(17) 0.5495(13) 0.4157(13) 0.063(11) Uani 1 1 d GU . .
C25 C 0.2756(14) 0.6087(16) 0.4242(12) 0.036(8) Uani 1 1 d GU . .
C22 C 0.2679(12) 0.6985(15) 0.4314(12) 0.052(12) Uani 1 1 d G . .
O01 O 0.8091(19) -0.0963(16) 0.1882(11) 0.041(6) Uani 1 1 d . . .
N01 N -0.2904(19) 0.8947(18) 0.5269(12) 0.047(8) Uani 1 1 d G . .
C100 C -0.249(3) 0.830(2) 0.5713(13) 0.099(16) Uani 1 1 d GU . .
N101 N -0.149(2) 0.797(3) 0.5648(14) 0.104(18) Uani 1 1 d G . .
C41 C -0.1296(18) 0.841(2) 0.5165(12) 0.039(9) Uani 1 1 d G . .
C40 C -0.2169(19) 0.9019(19) 0.4931(10) 0.040(8) Uani 1 1 d GU . .
C42 C -0.399(3) 0.946(3) 0.5140(16) 0.040(8) Uani 1 1 d U . .
C43 C -0.478(3) 0.907(3) 0.5271(17) 0.052(11) Uani 1 1 d . . .
C44 C -0.424(3) 1.041(3) 0.4862(18) 0.047(9) Uani 1 1 d U . .

loop_
_atom_site_aniso_label
_atom_site_aniso_U_11
_atom_site_aniso_U_22
_atom_site_aniso_U_33
_atom_site_aniso_U_23
_atom_site_aniso_U_13
_atom_site_aniso_U_12
Ag4A 0.077(6) 0.170(11) 0.142(11) -0.045(9) 0.017(6) 0.022(6)
Ag4B 0.053(6) 0.113(10) 0.188(16) -0.016(9) 0.003(7) -0.049(7)
C1 0.034(18) 0.04(2) 0.06(3) -0.04(2) 0.009(18) -0.009(16)
C2 0.019(16) 0.023(17) 0.07(3) 0.010(17) -0.004(17) -0.007(14)
C3 0.036(8) 0.036(8) 0.036(8) -0.008(2) 0.0023(11) -0.011(2)
C4 0.04(2) 0.09(4) 0.08(4) -0.03(3) 0.01(2) -0.04(3)
C5 0.031(7) 0.031(7) 0.031(7) -0.0068(18) 0.0019(11) -0.009(2)
C6 0.056(10) 0.056(10) 0.056(10) -0.013(2) 0.0035(12) -0.017(3)
C7 0.026(7) 0.026(7) 0.026(7) -0.0058(18) 0.0017(11) -0.008(2)
C8 0.06(3) 0.04(2) 0.08(4) -0.02(2) 0.00(2) -0.04(2)
C9 0.04(2) 0.05(2) 0.06(3) 0.00(2) -0.014(19) -0.03(2)
C10 0.041(8) 0.041(8) 0.041(8) -0.009(2) 0.0025(11) -0.012(3)
C11 0.06(2) 0.029(18) 0.02(2) -0.014(15) 0.008(17) -0.019(17)
C12 0.024(17) 0.08(3) 0.04(3) -0.02(2) 0.009(16) -0.015(19)
C13 0.048(9) 0.048(9) 0.048(9) -0.011(2) 0.0030(12) -0.014(3)
C14 0.05(2) 0.03(2) 0.12(5) -0.01(2) -0.01(3) -0.02(2)
C15 0.037(19) 0.021(17) 0.06(3) 0.020(16) -0.027(17) -0.012(15)
C16 0.032(18) 0.05(2) 0.02(2) -0.008(15) 0.005(14) -0.022(17)
C18 0.043(19) 0.016(15) 0.03(2) 0.002(14) -0.006(16) -0.014(14)
C35 0.039(8) 0.039(8) 0.039(8) -0.009(2) 0.0023(11) -0.011(3)
C21 0.04(2) 0.05(2) 0.05(3) -0.01(2) 0.011(19) -0.019(19)
C23 0.009(14) 0.045(19) 0.02(2) 0.014(15) 0.003(12) -0.005(14)
C24 0.019(16) 0.020(17) 0.08(3) -0.015(19) -0.001(18) 0.007(14)
C26 0.03(2) 0.03(2) 0.18(7) 0.00(3) -0.03(3) -0.01(2)
C27 0.04(2) 0.027(19) 0.08(4) -0.02(2) 0.00(2) -0.012(17)
C28 0.027(7) 0.027(7) 0.027(7) -0.0059(18) 0.0015(11) -0.008(2)
C29 0.032(19) 0.08(3) 0.05(3) -0.02(2) 0.004(18) -0.04(2)
C30 0.028(7) 0.028(7) 0.028(7) -0.0062(18) 0.0018(11) -0.008(2)
C31 0.034(7) 0.034(7) 0.034(8) -0.0076(19) 0.0021(11) -0.010(2)
C32 0.036(8) 0.036(8) 0.036(8) -0.008(2) 0.0022(11) -0.010(2)
C33 0.08(3) 0.024(18) 0.04(3) 0.005(17) 0.00(2) -0.01(2)
C34 0.031(19) 0.025(18) 0.10(4) -0.01(2) 0.03(2) -0.016(16)
N1 0.026(6) 0.026(6) 0.026(6) -0.0059(16) 0.0018(11) -0.0077(19)
N2 0.030(15) 0.035(15) 0.04(2) -0.018(15) 0.007(13) -0.009(13)
N3 0.026(14) 0.045(16) 0.012(16) 0.003(12) -0.003(11) -0.014(13)
N4 0.037(16) 0.06(2) 0.04(2) -0.012(16) 0.008(14) -0.030(16)
N5 0.018(13) 0.030(15) 0.07(3) -0.011(15) 0.000(14) -0.008(12)
N6 0.018(14) 0.06(2) 0.08(3) -0.04(2) 0.004(15) -0.025(15)
N7 0.033(17) 0.07(3) 0.11(4) -0.03(2) 0.019(19) -0.043(19)
N8 0.028(6) 0.028(6) 0.028(6) -0.0063(16) 0.0017(11) -0.0083(19)
N9 0.028(6) 0.028(6) 0.028(6) -0.0061(16) 0.0016(11) -0.0081(19)
N10 0.025(5) 0.025(5) 0.025(5) -0.0056(16) 0.0015(11) -0.0073(19)
N11 0.036(16) 0.06(2) 0.05(2) -0.031(18) 0.018(15) -0.024(16)
N12 0.027(16) 0.06(2) 0.06(2) 0.000(17) 0.005(15) -0.014(15)
O1 0.030(5) 0.030(5) 0.030(5) -0.0064(15) 0.0018(11) -0.0089(18)
O2 0.027(5) 0.027(5) 0.027(5) -0.0059(14) 0.0015(11) -0.0078(17)
O3 0.022(4) 0.022(4) 0.022(4) -0.0049(12) 0.0012(8) -0.0066(14)
O1W 0.018(13) 0.09(2) 0.12(3) -0.03(2) -0.026(15) -0.012(14)
O4 0.036(13) 0.035(13) 0.06(2) -0.021(13) 0.025(12) -0.020(11)
O5 0.028(5) 0.028(5) 0.028(5) -0.0061(14) 0.0019(11) -0.0083(17)
O6 0.024(4) 0.024(4) 0.024(4) -0.0051(14) 0.0014(11) -0.0072(16)
O7 0.020(4) 0.020(4) 0.020(4) -0.0043(13) 0.0012(10) -0.0057(16)
O8 0.025(5) 0.025(5) 0.025(5) -0.0056(14) 0.0015(11) -0.0075(16)
O9 0.031(5) 0.031(5) 0.031(5) -0.0069(15) 0.0019(11) -0.0090(17)
O10 0.027(5) 0.027(5) 0.027(5) -0.0061(14) 0.0014(11) -0.0079(17)
O11 0.027(11) 0.021(11) 0.056(18) -0.016(11) 0.005(11) -0.003(9)
O12 0.032(5) 0.032(5) 0.033(5) -0.0074(15) 0.0018(11) -0.0096(18)
O13 0.024(11) 0.014(10) 0.045(16) 0.005(9) -0.002(10) -0.013(9)
O14 0.036(5) 0.037(5) 0.037(5) -0.0081(15) 0.0022(11) -0.0106(18)
O15 0.010(10) 0.020(11) 0.07(2) -0.009(12) -0.004(11) 0.004(9)
O16 0.025(5) 0.025(5) 0.026(5) -0.0060(14) 0.0016(11) -0.0073(16)
O17 0.025(11) 0.022(11) 0.07(2) -0.016(12) 0.014(11) -0.008(10)
O18 0.007(8) 0.014(9) 0.020(12) -0.009(8) -0.003(8) 0.003(7)
O19 0.026(11) 0.023(10) 0.034(15) -0.023(10) 0.013(10) -0.006(9)
O20 0.028(11) 0.004(9) 0.032(14) 0.005(8) -0.006(9) -0.003(8)
O21 0.023(4) 0.023(4) 0.023(4) -0.0050(14) 0.0012(11) -0.0069(16)
O22 0.018(10) 0.009(9) 0.036(15) 0.005(9) 0.001(9) -0.005(8)
O24 0.022(4) 0.021(4) 0.022(4) -0.0046(14) 0.0014(11) -0.0065(16)
O25 0.027(5) 0.027(5) 0.027(5) -0.0060(14) 0.0016(11) -0.0081(17)
O26 0.023(4) 0.023(4) 0.023(4) -0.0050(14) 0.0013(11) -0.0067(16)
O27 0.010(9) 0.032(11) 0.031(15) -0.006(10) -0.007(8) -0.002(9)
O28 0.017(10) 0.013(9) 0.029(14) -0.005(9) 0.004(9) 0.000(8)
O29 0.018(4) 0.018(4) 0.018(4) -0.0041(13) 0.0010(10) -0.0052(15)
O30 0.025(5) 0.025(5) 0.025(5) -0.0053(14) 0.0016(11) -0.0075(16)
O31 0.022(4) 0.022(4) 0.022(4) -0.0048(12) 0.0013(8) -0.0066(14)
O32 0.023(4) 0.023(4) 0.023(4) -0.0050(14) 0.0014(11) -0.0068(16)
O33 0.020(4) 0.020(4) 0.020(4) -0.0044(14) 0.0013(11) -0.0059(16)
O34 0.018(10) 0.014(9) 0.017(12) -0.007(8) 0.001(8) -0.003(8)
O35 0.019(4) 0.019(4) 0.019(4) -0.0041(13) 0.0012(10) -0.0056(16)
O36 0.017(4) 0.017(4) 0.017(4) -0.0037(13) 0.0013(10) -0.0048(15)
O37 0.026(11) 0.024(10) 0.012(12) 0.006(9) 0.002(9) -0.010(9)
O38 0.017(4) 0.016(4) 0.016(4) -0.0039(13) 0.0007(10) -0.0049(15)
O39 0.019(4) 0.019(4) 0.019(4) -0.0041(13) 0.0014(10) -0.0053(15)
O40 0.022(10) 0.022(10) 0.026(14) -0.001(9) -0.003(9) -0.004(9)
O41 0.015(10) 0.033(13) 0.08(2) -0.024(13) 0.013(11) -0.010(10)
O42 0.022(10) 0.027(11) 0.045(17) -0.012(11) -0.005(10) -0.013(9)
O44 0.013(10) 0.034(12) 0.030(15) -0.001(10) -0.006(9) -0.008(9)
O45 0.023(11) 0.021(10) 0.044(16) -0.008(10) 0.001(10) -0.016(9)
O46 0.028(12) 0.041(13) 0.026(15) -0.004(11) -0.005(10) 0.002(11)
O47 0.050(14) 0.031(12) 0.035(16) -0.004(11) 0.005(12) -0.027(11)
O48 0.039(6) 0.040(6) 0.040(6) -0.0086(16) 0.0023(11) -0.0116(19)
O49 0.027(11) 0.026(11) 0.010(12) 0.006(9) -0.007(8) -0.008(9)
O50 0.043(13) 0.028(12) 0.025(15) -0.001(10) -0.012(10) -0.012(10)
O51 0.032(12) 0.027(12) 0.049(18) -0.024(12) 0.011(11) 0.001(10)
O52 0.028(11) 0.013(10) 0.058(18) -0.017(11) -0.015(11) -0.004(9)
O53 0.024(10) 0.029(11) 0.013(13) -0.007(9) 0.001(8) -0.004(9)
O54 0.024(10) 0.029(11) 0.016(13) -0.005(9) 0.006(9) -0.008(9)
O55 0.047(14) 0.051(15) 0.026(15) -0.003(11) -0.013(11) -0.035(13)
O56 0.015(11) 0.021(11) 0.08(2) -0.004(12) 0.001(11) -0.007(9)
O57 0.036(12) 0.046(14) 0.034(16) -0.021(12) 0.004(11) -0.014(11)
O58 0.039(6) 0.039(6) 0.039(6) -0.0088(16) 0.0023(11) -0.0116(19)
O59 0.022(11) 0.040(13) 0.030(15) 0.003(11) -0.004(9) -0.015(10)
O60 0.050(15) 0.032(13) 0.09(2) -0.038(15) -0.007(15) -0.018(12)
O61 0.017(10) 0.019(10) 0.034(15) -0.001(10) -0.008(9) 0.004(8)
O62 0.024(4) 0.024(4) 0.024(5) -0.0054(14) 0.0015(11) -0.0072(16)
O63 0.034(5) 0.034(5) 0.034(5) -0.0076(15) 0.0021(11) -0.0101(18)
P1 0.010(3) 0.007(3) 0.010(4) 0.002(3) -0.002(3) 0.000(3)
P2 0.005(3) 0.011(3) 0.033(5) -0.009(3) -0.002(3) -0.002(3)
Ag1 0.0234(13) 0.0598(19) 0.078(3) -0.0271(18) 0.0117(14) -0.0232(13)
Ag2 0.0185(12) 0.0374(15) 0.084(3) -0.0174(15) 0.0026(13) -0.0119(11)
Ag3 0.0255(15) 0.075(2) 0.116(4) -0.037(2) 0.0118(17) -0.0261(16)
W1 0.0282(7) 0.0220(6) 0.0326(9) -0.0043(6) -0.0034(6) -0.0082(5)
W2 0.0247(6) 0.0255(6) 0.0295(9) -0.0084(6) 0.0042(5) -0.0116(5)
W3 0.0273(7) 0.0242(6) 0.0313(9) -0.0097(6) 0.0005(6) -0.0134(5)
W4 0.0154(6) 0.0141(6) 0.0367(9) -0.0057(5) 0.0013(5) -0.0044(5)
W5 0.0194(6) 0.0121(6) 0.0371(9) -0.0055(5) -0.0008(5) -0.0066(5)
W6 0.0162(6) 0.0185(6) 0.0357(9) -0.0057(5) -0.0007(5) -0.0083(5)
W7 0.0200(6) 0.0169(6) 0.0348(9) -0.0061(5) 0.0037(5) -0.0105(5)
W8 0.0169(6) 0.0175(6) 0.0400(9) -0.0050(6) -0.0024(5) -0.0033(5)
W9 0.0223(6) 0.0130(6) 0.0357(9) -0.0037(5) 0.0005(5) -0.0067(5)
W10 0.0247(6) 0.0153(6) 0.0401(9) -0.0094(6) 0.0037(6) -0.0083(5)
W11 0.0160(6) 0.0171(6) 0.0359(9) -0.0029(5) -0.0031(5) -0.0064(5)
W12 0.0201(6) 0.0160(6) 0.0374(9) -0.0020(5) -0.0002(5) -0.0097(5)
W13 0.0256(7) 0.0313(7) 0.0292(9) -0.0073(6) -0.0016(5) -0.0144(6)
W14 0.0168(6) 0.0230(6) 0.0359(9) -0.0054(6) 0.0029(5) -0.0109(5)
W15 0.0173(6) 0.0214(6) 0.0432(10) -0.0109(6) 0.0021(6) -0.0046(5)
W16 0.0281(7) 0.0290(7) 0.0357(9) -0.0141(6) 0.0047(6) -0.0102(6)
W17 0.0289(7) 0.0318(7) 0.0297(9) -0.0050(6) 0.0026(6) -0.0171(6)
W18 0.0205(6) 0.0185(6) 0.0326(9) -0.0054(5) 0.0003(5) -0.0123(5)
C17 0.041(8) 0.041(8) 0.041(8) -0.009(2) 0.0026(11) -0.012(3)
C19 0.021(17) 0.024(17) 0.08(3) -0.011(18) -0.010(17) -0.003(14)
C20 0.042(8) 0.042(8) 0.042(8) -0.009(2) 0.0025(11) -0.012(3)
C01 0.063(11) 0.063(11) 0.063(11) -0.014(3) 0.0038(12) -0.019(3)
C25 0.036(8) 0.036(8) 0.036(8) -0.008(2) 0.0022(11) -0.011(2)
C22 0.030(19) 0.07(3) 0.07(3) -0.05(3) 0.013(19) -0.014(19)
O01 0.052(15) 0.043(14) 0.041(18) -0.022(12) 0.014(12) -0.026(12)
N01 0.047(18) 0.036(17) 0.06(3) 0.001(16) -0.002(16) -0.017(15)
C100 0.099(16) 0.099(16) 0.099(16) -0.022(4) 0.0061(14) -0.029(5)
N101 0.06(3) 0.15(5) 0.07(4) 0.01(3) -0.04(2) 0.00(3)
C41 0.04(2) 0.06(2) 0.01(2) -0.016(18) 0.000(16) -0.011(19)
C40 0.041(8) 0.040(8) 0.040(8) -0.009(2) 0.0027(11) -0.012(3)
C42 0.040(8) 0.040(8) 0.040(8) -0.009(2) 0.0024(11) -0.012(3)
C43 0.06(3) 0.05(2) 0.04(3) 0.015(19) 0.01(2) -0.04(2)
C44 0.047(9) 0.047(9) 0.047(9) -0.010(2) 0.0029(12) -0.014(3)

loop_
_atom_type_symbol
_atom_type_description
_atom_type_scat_dispersion_real
_atom_type_scat_dispersion_imag
_atom_type_scat_source
C C 0.0033 0.0016 'International Tables Vol C Tables 4.2.6.8 and 6.1.1.4'
N N 0.0061 0.0033 'International Tables Vol C Tables 4.2.6.8 and 6.1.1.4'
O O 0.0106 0.0060 'International Tables Vol C Tables 4.2.6.8 and 6.1.1.4'
P P 0.1023 0.0942 'International Tables Vol C Tables 4.2.6.8 and 6.1.1.4'
Ag Ag -0.8971 1.1015 'International Tables Vol C Tables 4.2.6.8 and 6.1.1.4'
W W -0.8490 6.8722 'International Tables Vol C Tables 4.2.6.8 and 6.1.1.4'

loop_
_geom_angle_atom_site_label_1
_geom_angle_atom_site_label_2
_geom_angle_atom_site_label_3
_geom_angle
_geom_angle_site_symmetry_1
_geom_angle_site_symmetry_3
O58 Ag4B O53 154.2(9) 2_765 .
O58 Ag4B O48 86.3(9) 2_765 .
O53 Ag4B O48 73.0(8) . .
N4 C1 N1 110(3) . .
N4 C2 C33 110(3) . .
N6 C3 N10 105(3) . .
C6 C4 N6 107(4) . .
C28 C5 C27 120(3) . .
C4 C6 N10 111(4) . .
N10 C7 C32 120(3) . .
N10 C7 C34 119(3) . .
C32 C7 C34 121(3) . .
C10 C8 N11 107(3) . .
N12 C9 N11 112(3) . .
N12 C10 C8 114(4) . .
N7 C11 C13 112(3) . .
N7 C12 N8 107(3) . 1_455
C11 C13 N8 105(3) . 1_455
C15 C14 N5 111(3) . .
C14 C15 N2 104(3) . .
N5 C16 N2 109(3) . .
N3 C18 C21 111(3) . .
N3 C35 N9 110(3) . .
C18 C21 N9 105(3) . .
C27 C23 C26 117(3) . .
C27 C23 N2 124(3) . 1_655
C26 C23 N2 118(3) . 1_655
C26 C24 C28 121(3) . .
C24 C26 C23 119(4) . .
C23 C27 C5 123(3) . .
C5 C28 C24 120(3) . .
C5 C28 N1 118(3) . .
C24 C28 N1 122(3) . .
C30 C29 C34 127(4) . .
C29 C30 N9 122(3) . 1_655
C29 C30 C31 115(3) . .
N9 C30 C31 122(3) 1_655 .
C30 C31 C32 123(3) . .
C31 C32 C7 119(3) . .
N1 C33 C2 104(3) . .
C29 C34 C7 115(3) . .
C33 N1 C1 109(3) . .
C33 N1 C28 126(3) . .
C1 N1 C28 125(2) . .
C16 N2 C15 108(3) . .
C16 N2 C23 125(3) . 1_455
C15 N2 C23 127(3) . 1_455
C18 N3 C35 107(3) . .
C18 N3 Ag1 128(2) . .
C35 N3 Ag1 123(2) . .
C1 N4 C2 106(3) . .
C1 N4 Ag2 123(3) . .
C2 N4 Ag2 131(2) . .
C16 N5 C14 107(3) . .
C16 N5 Ag2 123(2) . .
C14 N5 Ag2 129(2) . .
C4 N6 C3 110(3) . .
C4 N6 Ag1 128(2) . .
C3 N6 Ag1 122(2) . .
C11 N7 C12 108(3) . .
C11 N7 Ag3 130(2) . .
C12 N7 Ag3 121(3) . .
C12 N8 C13 107(3) 1_655 1_655
C12 N8 C19 124(3) 1_655 .
C13 N8 C19 129(3) 1_655 .
C35 N9 C30 128(3) . 1_455
C35 N9 C21 106(3) . .
C30 N9 C21 126(3) 1_455 .
C6 N10 C7 130(3) . .
C6 N10 C3 106(3) . .
C7 N10 C3 124(2) . .
C9 N11 C8 103(3) . .
C9 N11 Ag3 128(3) . .
C8 N11 Ag3 129(2) . .
C10 N12 C9 105(3) . .
C10 N12 C25 132(3) . .
C9 N12 C25 123(3) . .
W3 O2 W1 122.5(11) . .
W1 O3 W2 121.3(11) . .
W2 O5 W3 123.5(11) . .
W3 O6 W5 151.0(11) . .
W2 O7 W4 151.7(11) . .
W3 O8 W6 151.0(12) . .
P1 O9 W2 124.8(12) . .
P1 O9 W3 124.2(11) . .
W2 O9 W3 92.5(8) . .
P1 O9 W1 122.6(11) . .
W2 O9 W1 91.9(8) . .
W3 O9 W1 91.5(8) . .
W7 O10 W2 151.4(12) . .
W8 O11 W1 150.7(13) . .
W1 O12 W9 153.2(13) . .
W9 O13 W7 123.1(9) . .
W5 O16 W4 122.6(10) . .
P1 O18 W5 129.5(10) . .
P1 O18 W4 127.8(10) . .
W5 O18 W4 90.2(6) . .
W6 O19 W5 153.2(13) . .
W4 O20 W7 152.2(12) . .
W12 O21 W5 164.5(12) . .
W4 O22 W11 162.9(10) . .
W18 O24 W7 162.9(11) . .
W15 O25 W8 163.1(11) . .
W10 O26 W9 164.3(11) . .
W14 O27 W6 162.7(12) . .
P1 O28 W7 130.4(10) . .
P1 O28 W9 129.8(11) . .
W7 O28 W9 91.3(6) . .
P1 O29 W8 128.4(11) . .
P1 O29 W6 127.6(10) . .
W8 O29 W6 91.5(6) . .
W11 O31 W12 121.0(10) . .
W12 O32 W14 151.8(11) . .
P2 O33 W12 128.6(10) . .
P2 O33 W11 127.8(10) . .
W12 O33 W11 90.9(7) . .
P2 O34 W14 127.3(11) . .
P2 O34 W15 128.5(10) . .
W14 O34 W15 90.7(6) . .
P2 O35 W10 128.3(11) . .
P2 O35 W18 129.1(12) . .
W10 O35 W18 90.0(6) . .
W14 O36 W15 123.5(9) . .
W15 O37 W10 151.1(12) . .
W18 O38 W10 124.0(9) . .
W15 O39 W16 152.5(10) . .
W10 O40 W16 150.9(11) . .
W14 O41 W17 150.9(12) . .
W13 O42 W18 152.8(11) . .
W12 O44 W17 157.1(12) . .
W11 O45 W13 154.3(13) . .
W17 O47 W13 125.1(13) . .
W17 O48 Ag4B 138.5(12) . .
W16 O49 W17 122.4(11) . .
W16 O50 W13 126.0(11) . .
W8 O52 W6 123.6(10) . .
W11 O53 Ag4B 125.7(10) 2_665 .
W18 O54 W11 150.0(11) . .
W14 O58 Ag4B 151.2(14) . 2_765
W9 O61 W8 151.5(12) . .
P2 O62 W16 126.6(12) . .
P2 O62 W13 126.6(11) . .
W16 O62 W13 90.5(7) . .
P2 O62 W17 123.6(10) . .
W16 O62 W17 89.3(7) . .
W13 O62 W17 88.7(7) . .
O18 P1 O28 113.8(11) . .
O18 P1 O29 112.2(10) . .
O28 P1 O29 113.8(10) . .
O18 P1 O9 105.3(11) . .
O28 P1 O9 103.8(11) . .
O29 P1 O9 107.0(11) . .
O35 P2 O34 112.3(12) . .
O35 P2 O33 112.5(11) . .
O34 P2 O33 112.8(10) . .
O35 P2 O62 104.7(11) . .
O34 P2 O62 107.7(11) . .
O33 P2 O62 106.2(12) . .
N3 Ag1 N6 172.2(12) . .
N4 Ag2 N5 178.2(13) . .
N11 Ag3 N7 176.6(12) . .
O1 W1 O12 102.2(10) . .
O1 W1 O3 99.0(9) . .
O12 W1 O3 91.9(9) . .
O1 W1 O11 103.4(10) . .
O12 W1 O11 84.8(9) . .
O3 W1 O11 157.5(10) . .
O1 W1 O2 100.8(9) . .
O12 W1 O2 156.9(10) . .
O3 W1 O2 86.9(8) . .
O11 W1 O2 87.5(8) . .
O1 W1 O9 169.7(9) . .
O12 W1 O9 85.1(9) . .
O3 W1 O9 73.1(8) . .
O11 W1 O9 84.5(9) . .
O2 W1 O9 72.5(8) . .
O4 W2 O7 103.1(11) . .
O4 W2 O5 102.7(10) . .
O7 W2 O5 89.9(9) . .
O4 W2 O10 102.2(9) . .
O7 W2 O10 86.2(9) . .
O5 W2 O10 155.0(9) . .
O4 W2 O3 98.6(11) . .
O7 W2 O3 158.2(8) . .
O5 W2 O3 87.5(9) . .
O10 W2 O3 87.1(8) . .
O4 W2 O9 170.8(11) . .
O7 W2 O9 84.9(8) . .
O5 W2 O9 72.3(8) . .
O10 W2 O9 82.7(8) . .
O3 W2 O9 73.7(8) . .
O60 W3 O6 100.6(12) . .
O60 W3 O8 103.0(11) . .
O6 W3 O8 86.1(9) . .
O60 W3 O2 102.1(12) . .
O6 W3 O2 157.2(8) . .
O8 W3 O2 90.7(9) . .
O60 W3 O5 99.8(11) . .
O6 W3 O5 86.2(9) . .
O8 W3 O5 156.9(9) . .
O2 W3 O5 88.0(9) . .
O60 W3 O9 170.2(12) . .
O6 W3 O9 83.7(8) . .
O8 W3 O9 85.9(8) . .
O2 W3 O9 73.5(8) . .
O5 W3 O9 71.6(8) . .
O15 W4 O22 100.8(11) . .
O15 W4 O20 100.2(9) . .
O22 W4 O20 89.3(9) . .
O15 W4 O16 101.8(9) . .
O22 W4 O16 93.0(8) . .
O20 W4 O16 157.0(9) . .
O15 W4 O7 96.2(11) . .
O22 W4 O7 162.9(8) . .
O20 W4 O7 85.0(8) . .
O16 W4 O7 86.2(8) . .
O15 W4 O18 173.7(8) . .
O22 W4 O18 82.8(7) . .
O20 W4 O18 85.0(7) . .
O16 W4 O18 72.7(7) . .
O7 W4 O18 80.6(7) . .
O17 W5 O21 98.1(11) . .
O17 W5 O16 100.1(9) . .
O21 W5 O16 91.6(9) . .
O17 W5 O19 102.0(9) . .
O21 W5 O19 88.2(9) . .
O16 W5 O19 157.7(8) . .
O17 W5 O6 98.4(11) . .
O21 W5 O6 163.0(8) . .
O16 W5 O6 89.5(9) . .
O19 W5 O6 84.4(9) . .
O17 W5 O18 174.1(8) . .
O21 W5 O18 81.9(7) . .
O16 W5 O18 74.0(7) . .
O19 W5 O18 83.9(7) . .
O6 W5 O18 82.1(7) . .
O59 W6 O19 103.8(9) . .
O59 W6 O27 100.4(10) . .
O19 W6 O27 90.2(9) . .
O59 W6 O52 98.5(9) . .
O19 W6 O52 157.4(8) . .
O27 W6 O52 89.6(10) . .
O59 W6 O8 95.9(10) . .
O19 W6 O8 84.8(9) . .
O27 W6 O8 163.8(7) . .
O52 W6 O8 89.1(10) . .
O59 W6 O29 170.2(9) . .
O19 W6 O29 85.4(7) . .
O27 W6 O29 82.7(7) . .
O52 W6 O29 72.1(7) . .
O8 W6 O29 81.5(7) . .
O56 W7 O10 99.8(11) . .
O56 W7 O20 102.3(9) . .
O10 W7 O20 86.7(9) . .
O56 W7 O24 98.5(11) . .
O10 W7 O24 161.6(8) . .
O20 W7 O24 88.0(9) . .
O56 W7 O13 101.1(9) . .
O10 W7 O13 89.2(9) . .
O20 W7 O13 156.7(8) . .
O24 W7 O13 88.8(9) . .
O56 W7 O28 173.1(9) . .
O10 W7 O28 78.7(8) . .
O20 W7 O28 84.4(7) . .
O24 W7 O28 83.3(7) . .
O13 W7 O28 72.2(7) . .
O14 W8 O11 98.1(11) . .
O14 W8 O52 100.1(9) . .
O11 W8 O52 91.4(9) . .
O14 W8 O61 102.1(9) . .
O11 W8 O61 86.2(9) . .
O52 W8 O61 157.8(8) . .
O14 W8 O25 97.8(11) . .
O11 W8 O25 163.8(9) . .
O52 W8 O25 88.7(9) . .
O61 W8 O25 87.6(9) . .
O14 W8 O29 172.8(8) . .
O11 W8 O29 82.1(9) . .
O52 W8 O29 72.7(7) . .
O61 W8 O29 85.1(7) . .
O25 W8 O29 82.5(8) . .
O63 W9 O13 99.0(9) . .
O63 W9 O61 101.2(9) . .
O13 W9 O61 158.9(8) . .
O63 W9 O26 99.8(10) . .
O13 W9 O26 93.5(9) . .
O61 W9 O26 89.1(9) . .
O63 W9 O12 95.1(10) . .
O13 W9 O12 88.4(9) . .
O61 W9 O12 83.8(9) . .
O26 W9 O12 164.5(9) . .
O63 W9 O28 170.0(9) . .
O13 W9 O28 73.0(7) . .
O61 W9 O28 86.3(7) . .
O26 W9 O28 86.7(8) . .
O12 W9 O28 79.1(9) . .
O01 W10 O40 99.1(10) . .
O01 W10 O26 96.5(10) . .
O40 W10 O26 164.1(8) . .
O01 W10 O37 103.3(10) . .
O40 W10 O37 86.3(8) . .
O26 W10 O37 87.4(8) . .
O01 W10 O38 98.8(9) . .
O40 W10 O38 91.1(8) . .
O26 W10 O38 89.3(8) . .
O37 W10 O38 157.9(8) . .
O01 W10 O35 171.6(9) . .
O40 W10 O35 82.7(8) . .
O26 W10 O35 82.2(8) . .
O37 W10 O35 85.0(7) . .
O38 W10 O35 72.9(7) . .
O53 W11 O45 98.2(9) 2_665 .
O53 W11 O31 100.6(9) 2_665 .
O45 W11 O31 91.3(8) . .
O53 W11 O54 101.0(9) 2_665 .
O45 W11 O54 86.6(8) . .
O31 W11 O54 158.4(8) . .
O53 W11 O22 100.0(9) 2_665 .
O45 W11 O22 161.5(8) . .
O31 W11 O22 88.6(8) . .
O54 W11 O22 86.6(8) . .
O53 W11 O33 174.4(8) 2_665 .
O45 W11 O33 81.2(8) . .
O31 W11 O33 73.9(7) . .
O54 W11 O33 84.5(7) . .
O22 W11 O33 81.0(7) . .
O30 W12 O44 98.3(9) . .
O30 W12 O32 101.3(9) . .
O44 W12 O32 83.6(8) . .
O30 W12 O21 97.9(9) . .
O44 W12 O21 162.8(9) . .
O32 W12 O21 87.6(9) . .
O30 W12 O31 100.8(9) . .
O44 W12 O31 90.7(8) . .
O32 W12 O31 157.7(8) . .
O21 W12 O31 92.0(8) . .
O30 W12 O33 174.8(8) . .
O44 W12 O33 80.7(8) . .
O32 W12 O33 83.7(7) . .
O21 W12 O33 83.7(7) . .
O31 W12 O33 74.1(7) . .
O46 W13 O42 100.8(10) . .
O46 W13 O50 101.1(10) . .
O42 W13 O50 89.4(9) . .
O46 W13 O47 103.8(11) . .
O42 W13 O47 155.4(9) . .
O50 W13 O47 87.4(10) . .
O46 W13 O45 105.5(10) . .
O42 W13 O45 83.7(9) . .
O50 W13 O45 153.3(9) . .
O47 W13 O45 88.4(9) . .
O46 W13 O62 172.0(9) . .
O42 W13 O62 82.3(8) . .
O50 W13 O62 71.4(8) . .
O47 W13 O62 73.5(9) . .
O45 W13 O62 82.1(8) . .
O58 W14 O27 95.4(11) . .
O58 W14 O36 98.9(10) . .
O27 W14 O36 89.0(9) . .
O58 W14 O41 99.8(11) . .
O27 W14 O41 164.6(8) . .
O36 W14 O41 91.2(9) . .
O58 W14 O32 103.6(10) . .
O27 W14 O32 87.3(9) . .
O36 W14 O32 157.5(7) . .
O41 W14 O32 86.7(9) . .
O58 W14 O34 172.1(10) . .
O27 W14 O34 82.5(8) . .
O36 W14 O34 73.6(7) . .
O41 W14 O34 82.8(8) . .
O32 W14 O34 83.9(7) . .
O57 W15 O25 99.9(11) . .
O57 W15 O37 102.7(10) . .
O25 W15 O37 90.1(9) . .
O57 W15 O39 97.1(10) . .
O25 W15 O39 162.9(8) . .
O37 W15 O39 85.2(8) . .
O57 W15 O36 100.0(9) . .
O25 W15 O36 89.8(8) . .
O37 W15 O36 157.0(8) . .
O39 W15 O36 88.2(8) . .
O57 W15 O34 171.8(9) . .
O25 W15 O34 82.7(8) . .
O37 W15 O34 85.0(7) . .
O39 W15 O34 80.6(7) . .
O36 W15 O34 72.2(7) . .
O51 W16 O49 100.1(11) . .
O51 W16 O50 100.4(11) . .
O49 W16 O50 89.7(9) . .
O51 W16 O39 104.6(10) . .
O49 W16 O39 89.3(8) . .
O50 W16 O39 154.8(9) . .
O51 W16 O40 101.7(10) . .
O49 W16 O40 158.2(9) . .
O50 W16 O40 86.9(9) . .
O39 W16 O40 84.8(8) . .
O51 W16 O62 171.2(10) . .
O49 W16 O62 76.1(8) . .
O50 W16 O62 71.9(8) . .
O39 W16 O62 83.4(8) . .
O40 W16 O62 82.4(8) . .
O48 W17 O47 102.4(11) . .
O48 W17 O44 104.0(10) . .
O47 W17 O44 92.3(9) . .
O48 W17 O41 102.5(11) . .
O47 W17 O41 155.1(10) . .
O44 W17 O41 82.8(9) . .
O48 W17 O49 101.7(10) . .
O47 W17 O49 88.2(9) . .
O44 W17 O49 153.6(9) . .
O41 W17 O49 85.8(8) . .
O48 W17 O62 171.8(9) . .
O47 W17 O62 72.7(8) . .
O44 W17 O62 82.9(8) . .
O41 W17 O62 82.5(9) . .
O49 W17 O62 72.0(7) . .
O55 W18 O24 98.3(10) . .
O55 W18 O54 101.7(10) . .
O24 W18 O54 87.9(9) . .
O55 W18 O38 100.5(10) . .
O24 W18 O38 91.8(8) . .
O54 W18 O38 157.6(8) . .
O55 W18 O42 97.9(10) . .
O24 W18 O42 163.4(7) . .
O54 W18 O42 85.8(9) . .
O38 W18 O42 88.3(9) . .
O55 W18 O35 173.2(10) . .
O24 W18 O35 83.7(7) . .
O54 W18 O35 84.7(7) . .
O38 W18 O35 72.9(7) . .
O42 W18 O35 80.5(7) . .
C19 C17 C22 120.0 . .
C20 C19 C17 120.0 . .
C20 C19 N8 119.5(17) . .
C17 C19 N8 120.5(17) . .
C19 C20 C01 120.0 . .
C25 C01 C20 120.0 . .
C01 C25 C22 120.0 . .
C01 C25 N12 119(2) . .
C22 C25 N12 121(2) . .
C25 C22 C17 120.0 . .
C40 N01 C100 108.0 . .
C40 N01 C42 124(3) . .
C100 N01 C42 128(3) . .
N01 C100 N101 108.0 . .
C41 N101 C100 108.0 . .
N101 C41 C40 108.0 . .
N01 C40 C41 108.0 . .
C43 C42 C44 118(3) . .
C43 C42 N01 124(3) . .
C44 C42 N01 118(3) . .
C44 C43 C42 120(3) 2_476 .
C43 C44 C42 122(3) 2_476 .

loop_
_geom_bond_atom_site_label_1
_geom_bond_atom_site_label_2
_geom_bond_distance
_geom_bond_site_symmetry_2
Ag4B O58 2.44(2) 2_765
Ag4B O53 2.54(2) .
Ag4B O48 2.58(3) .
C1 N4 1.33(4) .
C1 N1 1.40(4) .
C2 N4 1.38(5) .
C2 C33 1.42(5) .
C3 N6 1.35(4) .
C3 N10 1.40(4) .
C4 C6 1.32(5) .
C4 N6 1.34(6) .
C5 C28 1.30(4) .
C5 C27 1.37(5) .
C6 N10 1.33(5) .
C7 N10 1.38(4) .
C7 C32 1.40(4) .
C7 C34 1.41(5) .
C8 C10 1.33(5) .
C8 N11 1.39(5) .
C9 N12 1.35(5) .
C9 N11 1.36(4) .
C10 N12 1.28(5) .
C11 N7 1.26(5) .
C11 C13 1.34(5) .
C12 N7 1.33(4) .
C12 N8 1.35(4) 1_455
C13 N8 1.36(4) 1_455
C14 C15 1.33(5) .
C14 N5 1.36(5) .
C15 N2 1.42(4) .
C16 N5 1.32(4) .
C16 N2 1.35(4) .
C18 N3 1.34(4) .
C18 C21 1.35(5) .
C35 N3 1.34(4) .
C35 N9 1.36(4) .
C21 N9 1.43(4) .
C23 C27 1.34(5) .
C23 C26 1.42(5) .
C23 N2 1.44(4) 1_655
C24 C26 1.34(5) .
C24 C28 1.40(4) .
C28 N1 1.44(4) .
C29 C30 1.36(5) .
C29 C34 1.39(4) .
C30 N9 1.36(4) 1_655
C30 C31 1.38(5) .
C31 C32 1.38(4) .
C33 N1 1.36(4) .
N2 C23 1.44(4) 1_455
N3 Ag1 2.11(3) .
N4 Ag2 2.05(3) .
N5 Ag2 2.11(3) .
N6 Ag1 2.13(3) .
N7 Ag3 2.14(3) .
N8 C12 1.35(4) 1_655
N8 C13 1.36(4) 1_655
N8 C19 1.41(3) .
N9 C30 1.36(4) 1_455
N11 Ag3 2.07(3) .
N12 C25 1.40(3) .
O1 W1 1.71(2) .
O2 W3 1.91(2) .
O2 W1 1.938(19) .
O3 W1 1.932(19) .
O3 W2 1.94(2) .
O4 W2 1.73(2) .
O5 W2 1.90(2) .
O5 W3 1.93(2) .
O6 W3 1.87(2) .
O6 W5 1.95(2) .
O7 W2 1.87(2) .
O7 W4 1.96(2) .
O8 W3 1.88(2) .
O8 W6 1.94(2) .
O9 P1 1.64(2) .
O9 W2 2.33(2) .
O9 W3 2.34(2) .
O9 W1 2.37(2) .
O10 W7 1.88(2) .
O10 W2 1.93(2) .
O11 W8 1.89(2) .
O11 W1 1.93(2) .
O12 W1 1.90(2) .
O12 W9 1.93(2) .
O13 W9 1.884(19) .
O13 W7 1.93(2) .
O14 W8 1.69(2) .
O15 W4 1.702(19) .
O16 W5 1.906(19) .
O16 W4 1.909(18) .
O17 W5 1.702(19) .
O18 P1 1.520(19) .
O18 W5 2.335(16) .
O18 W4 2.389(16) .
O19 W6 1.85(2) .
O19 W5 1.928(19) .
O20 W4 1.889(17) .
O20 W7 1.897(18) .
O21 W12 1.89(2) .
O21 W5 1.90(2) .
O22 W4 1.82(2) .
O22 W11 1.98(2) .
O24 W18 1.87(2) .
O24 W7 1.92(2) .
O25 W15 1.86(2) .
O25 W8 1.95(2) .
O26 W10 1.88(2) .
O26 W9 1.91(2) .
O27 W14 1.87(2) .
O27 W6 1.92(2) .
O28 P1 1.524(18) .
O28 W7 2.344(18) .
O28 W9 2.345(18) .
O29 P1 1.537(19) .
O29 W8 2.347(19) .
O29 W6 2.362(17) .
O30 W12 1.71(2) .
O31 W11 1.907(18) .
O31 W12 1.928(19) .
O32 W12 1.89(2) .
O32 W14 1.895(19) .
O33 P2 1.554(19) .
O33 W12 2.331(18) .
O33 W11 2.354(19) .
O34 P2 1.510(19) .
O34 W14 2.352(17) .
O34 W15 2.371(18) .
O35 P2 1.502(19) .
O35 W10 2.363(18) .
O35 W18 2.377(18) .
O36 W14 1.877(18) .
O36 W15 1.936(17) .
O37 W15 1.892(17) .
O37 W10 1.894(18) .
O38 W18 1.888(18) .
O38 W10 1.908(17) .
O39 W15 1.90(2) .
O39 W16 1.924(19) .
O40 W10 1.87(2) .
O40 W16 1.94(2) .
O41 W14 1.89(3) .
O41 W17 1.93(2) .
O42 W13 1.89(2) .
O42 W18 1.93(2) .
O44 W12 1.87(2) .
O44 W17 1.91(2) .
O45 W11 1.86(2) .
O45 W13 1.92(2) .
O46 W13 1.72(2) .
O47 W17 1.89(2) .
O47 W13 1.90(2) .
O48 W17 1.74(2) .
O49 W16 1.844(19) .
O49 W17 2.00(2) .
O50 W16 1.89(2) .
O50 W13 1.90(2) .
O51 W16 1.716(19) .
O52 W8 1.906(18) .
O52 W6 1.92(2) .
O53 W11 1.684(19) 2_665
O54 W18 1.88(2) .
O54 W11 1.915(19) .
O55 W18 1.701(19) .
O56 W7 1.692(19) .
O57 W15 1.66(2) .
O58 W14 1.67(2) .
O58 Ag4B 2.44(2) 2_765
O59 W6 1.691(18) .
O60 W3 1.68(2) .
O61 W9 1.887(19) .
O61 W8 1.916(19) .
O62 P2 1.57(2) .
O62 W16 2.37(2) .
O62 W13 2.39(2) .
O62 W17 2.43(2) .
O63 W9 1.72(2) .
W10 O01 1.71(2) .
W11 O53 1.68(2) 2_665
C17 C19 1.3900 .
C17 C22 1.3900 .
C19 C20 1.3900 .
C20 C01 1.3900 .
C01 C25 1.3900 .
C25 C22 1.3900 .
N01 C40 1.32(2) .
N01 C100 1.32(2) .
N01 C42 1.45(4) .
C100 N101 1.32(2) .
N101 C41 1.32(2) .
C41 C40 1.32(2) .
C42 C43 1.37(5) .
C42 C44 1.40(5) .
C43 C44 1.34(6) 2_476
C44 C43 1.34(6) 2_476

loop_
_geom_torsion_atom_site_label_1
_geom_torsion_atom_site_label_2
_geom_torsion_atom_site_label_3
_geom_torsion_atom_site_label_4
_geom_torsion
_geom_torsion_site_symmetry_1
_geom_torsion_site_symmetry_4
N6 C4 C6 N10 6(6) . .
N11 C8 C10 N12 -2(6) . .
N7 C11 C13 N8 -4(5) . 1_455
N5 C14 C15 N2 0(6) . .
N3 C18 C21 N9 7(4) . .
C28 C24 C26 C23 4(8) . .
C27 C23 C26 C24 1(8) . .
N2 C23 C26 C24 -179(4) 1_655 .
C26 C23 C27 C5 -8(7) . .
N2 C23 C27 C5 172(4) 1_655 .
C28 C5 C27 C23 10(7) . .
C27 C5 C28 C24 -5(6) . .
C27 C5 C28 N1 173(4) . .
C26 C24 C28 C5 -2(7) . .
C26 C24 C28 N1 -180(5) . .
C34 C29 C30 N9 179(4) . 1_655
C34 C29 C30 C31 -5(6) . .
C29 C30 C31 C32 5(5) . .
N9 C30 C31 C32 -180(3) 1_655 .
C30 C31 C32 C7 1(6) . .
N10 C7 C32 C31 175(3) . .
C34 C7 C32 C31 -7(6) . .
N4 C2 C33 N1 3(5) . .
C30 C29 C34 C7 0(7) . .
N10 C7 C34 C29 -175(3) . .
C32 C7 C34 C29 6(6) . .
C2 C33 N1 C1 2(4) . .
C2 C33 N1 C28 178(3) . .
N4 C1 N1 C33 -5(5) . .
N4 C1 N1 C28 178(3) . .
C5 C28 N1 C33 -5(5) . .
C24 C28 N1 C33 173(4) . .
C5 C28 N1 C1 171(4) . .
C24 C28 N1 C1 -11(5) . .
N5 C16 N2 C15 -3(4) . .
N5 C16 N2 C23 176(3) . 1_455
C14 C15 N2 C16 2(5) . .
C14 C15 N2 C23 -178(4) . 1_455
C21 C18 N3 C35 -10(4) . .
C21 C18 N3 Ag1 -173(3) . .
N9 C35 N3 C18 8(4) . .
N9 C35 N3 Ag1 173(2) . .
N1 C1 N4 C2 7(4) . .
N1 C1 N4 Ag2 -167(2) . .
C33 C2 N4 C1 -6(5) . .
C33 C2 N4 Ag2 167(3) . .
N2 C16 N5 C14 3(5) . .
N2 C16 N5 Ag2 173(2) . .
C15 C14 N5 C16 -2(6) . .
C15 C14 N5 Ag2 -172(3) . .
C6 C4 N6 C3 -3(6) . .
C6 C4 N6 Ag1 176(3) . .
N10 C3 N6 C4 0(5) . .
N10 C3 N6 Ag1 -180(2) . .
C13 C11 N7 C12 6(5) . .
C13 C11 N7 Ag3 177(3) . .
N8 C12 N7 C11 -5(5) 1_455 .
N8 C12 N7 Ag3 -177(3) 1_455 .
N3 C35 N9 C30 -178(3) . 1_455
N3 C35 N9 C21 -4(4) . .
C18 C21 N9 C35 -2(4) . .
C18 C21 N9 C30 172(3) . 1_455
C4 C6 N10 C7 177(4) . .
C4 C6 N10 C3 -6(5) . .
C32 C7 N10 C6 163(4) . .
C34 C7 N10 C6 -15(6) . .
C32 C7 N10 C3 -13(5) . .
C34 C7 N10 C3 169(4) . .
N6 C3 N10 C6 4(4) . .
N6 C3 N10 C7 -179(3) . .
N12 C9 N11 C8 -2(5) . .
N12 C9 N11 Ag3 -176(3) . .
C10 C8 N11 C9 2(5) . .
C10 C8 N11 Ag3 176(3) . .
C8 C10 N12 C9 1(5) . .
C8 C10 N12 C25 -176(4) . .
N11 C9 N12 C10 0(5) . .
N11 C9 N12 C25 178(3) . .
O58 Ag4B O48 W17 144.6(19) 2_765 .
O53 Ag4B O48 W17 -50.9(18) . .
O58 Ag4B O53 W11 -157(2) 2_765 2_665
O48 Ag4B O53 W11 165.2(14) . 2_665
W5 O18 P1 O28 176.5(12) . .
W4 O18 P1 O28 46.3(17) . .
W5 O18 P1 O29 -52.5(17) . .
W4 O18 P1 O29 177.3(11) . .
W5 O18 P1 O9 63.5(15) . .
W4 O18 P1 O9 -66.6(14) . .
W7 O28 P1 O18 -47.3(19) . .
W9 O28 P1 O18 174.2(12) . .
W7 O28 P1 O29 -177.5(13) . .
W9 O28 P1 O29 44.0(19) . .
W7 O28 P1 O9 66.6(17) . .
W9 O28 P1 O9 -71.9(16) . .
W8 O29 P1 O18 179.7(11) . .
W6 O29 P1 O18 49.1(17) . .
W8 O29 P1 O28 -49.4(18) . .
W6 O29 P1 O28 -180.0(13) . .
W8 O29 P1 O9 64.7(15) . .
W6 O29 P1 O9 -65.9(16) . .
W2 O9 P1 O18 60.5(14) . .
W3 O9 P1 O18 -62.0(15) . .
W1 O9 P1 O18 180.0(11) . .
W2 O9 P1 O28 -59.3(15) . .
W3 O9 P1 O28 178.2(12) . .
W1 O9 P1 O28 60.1(14) . .
W2 O9 P1 O29 -180.0(12) . .
W3 O9 P1 O29 57.6(15) . .
W1 O9 P1 O29 -60.5(14) . .
W10 O35 P2 O34 -52.6(18) . .
W18 O35 P2 O34 177.6(12) . .
W10 O35 P2 O33 178.9(12) . .
W18 O35 P2 O33 49.0(18) . .
W10 O35 P2 O62 64.0(16) . .
W18 O35 P2 O62 -65.8(15) . .
W14 O34 P2 O35 179.7(12) . .
W15 O34 P2 O35 51.1(18) . .
W14 O34 P2 O33 -51.9(17) . .
W15 O34 P2 O33 179.5(12) . .
W14 O34 P2 O62 65.0(14) . .
W15 O34 P2 O62 -63.6(16) . .
W12 O33 P2 O35 178.8(13) . .
W11 O33 P2 O35 -51.0(18) . .
W12 O33 P2 O34 50.5(18) . .
W11 O33 P2 O34 -179.3(12) . .
W12 O33 P2 O62 -67.3(15) . .
W11 O33 P2 O62 63.0(15) . .
W16 O62 P2 O35 -63.3(14) . .
W13 O62 P2 O35 61.0(15) . .
W17 O62 P2 O35 178.4(12) . .
W16 O62 P2 O34 56.4(14) . .
W13 O62 P2 O34 -179.3(11) . .
W17 O62 P2 O34 -61.9(14) . .
W16 O62 P2 O33 177.5(11) . .
W13 O62 P2 O33 -58.2(14) . .
W17 O62 P2 O33 59.2(14) . .
C18 N3 Ag1 N6 -120(8) . .
C35 N3 Ag1 N6 79(9) . .
C4 N6 Ag1 N3 -83(10) . .
C3 N6 Ag1 N3 96(8) . .
C1 N4 Ag2 N5 -120(37) . .
C2 N4 Ag2 N5 68(39) . .
C16 N5 Ag2 N4 -54(39) . .
C14 N5 Ag2 N4 114(37) . .
C9 N11 Ag3 N7 7(26) . .
C8 N11 Ag3 N7 -165(23) . .
C11 N7 Ag3 N11 0(27) . .
C12 N7 Ag3 N11 170(22) . .
W9 O12 W1 O1 -132(3) . .
W9 O12 W1 O3 128(3) . .
W9 O12 W1 O11 -30(3) . .
W9 O12 W1 O2 41(4) . .
W9 O12 W1 O9 55(3) . .
W2 O3 W1 O1 173.7(11) . .
W2 O3 W1 O12 -83.7(12) . .
W2 O3 W1 O11 -3(3) . .
W2 O3 W1 O2 73.2(12) . .
W2 O3 W1 O9 0.6(9) . .
W8 O11 W1 O1 127(2) . .
W8 O11 W1 O12 26(2) . .
W8 O11 W1 O3 -56(4) . .
W8 O11 W1 O2 -132(3) . .
W8 O11 W1 O9 -59(2) . .
W3 O2 W1 O1 -171.9(12) . .
W3 O2 W1 O12 14(3) . .
W3 O2 W1 O3 -73.3(13) . .
W3 O2 W1 O11 85.0(13) . .
W3 O2 W1 O9 0.0(11) . .
P1 O9 W1 O1 -176(4) . .
W2 O9 W1 O1 -42(5) . .
W3 O9 W1 O1 51(5) . .
P1 O9 W1 O12 -41.2(13) . .
W2 O9 W1 O12 93.1(8) . .
W3 O9 W1 O12 -174.3(9) . .
P1 O9 W1 O3 -134.7(14) . .
W2 O9 W1 O3 -0.4(7) . .
W3 O9 W1 O3 92.1(8) . .
P1 O9 W1 O11 44.0(13) . .
W2 O9 W1 O11 178.3(8) . .
W3 O9 W1 O11 -89.1(8) . .
P1 O9 W1 O2 133.1(14) . .
W2 O9 W1 O2 -92.5(9) . .
W3 O9 W1 O2 0.0(7) . .
W4 O7 W2 O4 -128(2) . .
W4 O7 W2 O5 129(2) . .
W4 O7 W2 O10 -26(2) . .
W4 O7 W2 O3 46(3) . .
W4 O7 W2 O9 57(2) . .
W3 O5 W2 O4 169.8(14) . .
W3 O5 W2 O7 -86.8(14) . .
W3 O5 W2 O10 -6(3) . .
W3 O5 W2 O3 71.5(14) . .
W3 O5 W2 O9 -2.2(12) . .
W7 O10 W2 O4 122(2) . .
W7 O10 W2 O7 20(2) . .
W7 O10 W2 O5 -62(4) . .
W7 O10 W2 O3 -139(2) . .
W7 O10 W2 O9 -65(2) . .
W1 O3 W2 O4 -175.4(11) . .
W1 O3 W2 O7 11(3) . .
W1 O3 W2 O5 -72.9(12) . .
W1 O3 W2 O10 82.7(11) . .
W1 O3 W2 O9 -0.6(10) . .
P1 O9 W2 O4 167(5) . .
W3 O9 W2 O4 -57(6) . .
W1 O9 W2 O4 34(6) . .
P1 O9 W2 O7 -42.7(14) . .
W3 O9 W2 O7 93.0(8) . .
W1 O9 W2 O7 -175.5(8) . .
P1 O9 W2 O5 -134.2(16) . .
W3 O9 W2 O5 1.5(8) . .
W1 O9 W2 O5 93.0(9) . .
P1 O9 W2 O10 44.1(14) . .
W3 O9 W2 O10 179.8(9) . .
W1 O9 W2 O10 -88.7(8) . .
P1 O9 W2 O3 133.2(15) . .
W3 O9 W2 O3 -91.1(9) . .
W1 O9 W2 O3 0.4(7) . .
W5 O6 W3 O60 131(2) . .
W5 O6 W3 O8 28(2) . .
W5 O6 W3 O2 -54(3) . .
W5 O6 W3 O5 -130(2) . .
W5 O6 W3 O9 -58(2) . .
W6 O8 W3 O60 -129(2) . .
W6 O8 W3 O6 -29(2) . .
W6 O8 W3 O2 129(2) . .
W6 O8 W3 O5 42(4) . .
W6 O8 W3 O9 55(2) . .
W1 O2 W3 O60 171.0(13) . .
W1 O2 W3 O6 -4(3) . .
W1 O2 W3 O8 -85.5(13) . .
W1 O2 W3 O5 71.4(13) . .
W1 O2 W3 O9 0.0(11) . .
W2 O5 W3 O60 -173.1(15) . .
W2 O5 W3 O6 86.8(14) . .
W2 O5 W3 O8 16(3) . .
W2 O5 W3 O2 -71.1(14) . .
W2 O5 W3 O9 2.2(12) . .
P1 O9 W3 O60 163(6) . .
W2 O9 W3 O60 27(7) . .
W1 O9 W3 O60 -65(6) . .
P1 O9 W3 O6 46.5(14) . .
W2 O9 W3 O6 -89.5(9) . .
W1 O9 W3 O6 178.5(8) . .
P1 O9 W3 O8 -40.0(15) . .
W2 O9 W3 O8 -176.1(9) . .
W1 O9 W3 O8 92.0(8) . .
P1 O9 W3 O2 -132.0(16) . .
W2 O9 W3 O2 92.0(9) . .
W1 O9 W3 O2 0.0(7) . .
P1 O9 W3 O5 134.6(16) . .
W2 O9 W3 O5 -1.5(8) . .
W1 O9 W3 O5 -93.4(9) . .
W11 O22 W4 O15 -97(4) . .
W11 O22 W4 O20 4(4) . .
W11 O22 W4 O16 161(4) . .
W11 O22 W4 O7 74(5) . .
W11 O22 W4 O18 89(4) . .
W7 O20 W4 O15 -125(3) . .
W7 O20 W4 O22 135(3) . .
W7 O20 W4 O16 39(4) . .
W7 O20 W4 O7 -29(3) . .
W7 O20 W4 O18 52(3) . .
W5 O16 W4 O15 -176.3(14) . .
W5 O16 W4 O22 -74.7(14) . .
W5 O16 W4 O20 21(3) . .
W5 O16 W4 O7 88.2(14) . .
W5 O16 W4 O18 6.8(12) . .
W2 O7 W4 O15 128(2) . .
W2 O7 W4 O22 -43(4) . .
W2 O7 W4 O20 28(2) . .
W2 O7 W4 O16 -131(2) . .
W2 O7 W4 O18 -58(2) . .
P1 O18 W4 O15 110(9) . .
W5 O18 W4 O15 -34(9) . .
P1 O18 W4 O22 -125.4(13) . .
W5 O18 W4 O22 90.7(7) . .
P1 O18 W4 O20 -35.4(14) . .
W5 O18 W4 O20 -179.3(9) . .
P1 O18 W4 O16 139.2(15) . .
W5 O18 W4 O16 -4.7(8) . .
P1 O18 W4 O7 50.3(13) . .
W5 O18 W4 O7 -93.6(7) . .
W12 O21 W5 O17 106(4) . .
W12 O21 W5 O16 -153(4) . .
W12 O21 W5 O19 4(4) . .
W12 O21 W5 O6 -60(5) . .
W12 O21 W5 O18 -80(4) . .
W4 O16 W5 O17 172.7(15) . .
W4 O16 W5 O21 74.2(14) . .
W4 O16 W5 O19 -15(3) . .
W4 O16 W5 O6 -88.8(14) . .
W4 O16 W5 O18 -6.9(12) . .
W6 O19 W5 O17 131(2) . .
W6 O19 W5 O21 -132(2) . .
W6 O19 W5 O16 -42(4) . .
W6 O19 W5 O6 33(2) . .
W6 O19 W5 O18 -50(2) . .
W3 O6 W5 O17 -130(2) . .
W3 O6 W5 O21 36(4) . .
W3 O6 W5 O16 130(2) . .
W3 O6 W5 O19 -29(2) . .
W3 O6 W5 O18 56(2) . .
P1 O18 W5 O17 -142(10) . .
W4 O18 W5 O17 1(10) . .
P1 O18 W5 O21 127.8(15) . .
W4 O18 W5 O21 -89.4(8) . .
P1 O18 W5 O16 -138.2(16) . .
W4 O18 W5 O16 4.6(8) . .
P1 O18 W5 O19 38.7(15) . .
W4 O18 W5 O19 -178.4(9) . .
P1 O18 W5 O6 -46.4(14) . .
W4 O18 W5 O6 96.4(7) . .
W5 O19 W6 O59 -128(2) . .
W5 O19 W6 O27 131(2) . .
W5 O19 W6 O52 42(4) . .
W5 O19 W6 O8 -33(2) . .
W5 O19 W6 O29 49(2) . .
W14 O27 W6 O59 -107(4) . .
W14 O27 W6 O19 -3(4) . .
W14 O27 W6 O52 155(4) . .
W14 O27 W6 O8 69(6) . .
W14 O27 W6 O29 83(4) . .
W8 O52 W6 O59 179.0(15) . .
W8 O52 W6 O19 9(4) . .
W8 O52 W6 O27 -80.6(15) . .
W8 O52 W6 O8 83.2(15) . .
W8 O52 W6 O29 1.8(13) . .
W3 O8 W6 O59 133(2) . .
W3 O8 W6 O19 29(2) . .
W3 O8 W6 O27 -43(5) . .
W3 O8 W6 O52 -129(2) . .
W3 O8 W6 O29 -57(2) . .
P1 O29 W6 O59 125(5) . .
W8 O29 W6 O59 -18(6) . .
P1 O29 W6 O19 -35.0(15) . .
W8 O29 W6 O19 -178.5(8) . .
P1 O29 W6 O27 -125.9(15) . .
W8 O29 W6 O27 90.7(8) . .
P1 O29 W6 O52 142.2(17) . .
W8 O29 W6 O52 -1.2(9) . .
P1 O29 W6 O8 50.4(15) . .
W8 O29 W6 O8 -93.1(8) . .
W2 O10 W7 O56 -122(2) . .
W2 O10 W7 O20 -20(2) . .
W2 O10 W7 O24 53(4) . .
W2 O10 W7 O13 137(2) . .
W2 O10 W7 O28 65(2) . .
W4 O20 W7 O56 127(3) . .
W4 O20 W7 O10 28(3) . .
W4 O20 W7 O24 -135(3) . .
W4 O20 W7 O13 -53(4) . .
W4 O20 W7 O28 -51(3) . .
W18 O24 W7 O56 103(4) . .
W18 O24 W7 O10 -72(5) . .
W18 O24 W7 O20 1(4) . .
W18 O24 W7 O13 -156(4) . .
W18 O24 W7 O28 -84(4) . .
W9 O13 W7 O56 175.4(15) . .
W9 O13 W7 O10 -84.8(14) . .
W9 O13 W7 O20 -5(3) . .
W9 O13 W7 O24 77.0(14) . .
W9 O13 W7 O28 -6.4(12) . .
P1 O28 W7 O56 -131(8) . .
W9 O28 W7 O56 19(9) . .
P1 O28 W7 O10 -52.3(17) . .
W9 O28 W7 O10 97.1(9) . .
P1 O28 W7 O20 35.4(17) . .
W9 O28 W7 O20 -175.2(9) . .
P1 O28 W7 O24 124.0(17) . .
W9 O28 W7 O24 -86.6(8) . .
P1 O28 W7 O13 -145.1(19) . .
W9 O28 W7 O13 4.3(8) . .
W1 O11 W8 O14 -129(2) . .
W1 O11 W8 O52 131(2) . .
W1 O11 W8 O61 -27(2) . .
W1 O11 W8 O25 40(5) . .
W1 O11 W8 O29 58(2) . .
W6 O52 W8 O14 178.4(15) . .
W6 O52 W8 O11 -83.1(16) . .
W6 O52 W8 O61 0(4) . .
W6 O52 W8 O25 80.7(15) . .
W6 O52 W8 O29 -1.8(13) . .
W9 O61 W8 O14 131(3) . .
W9 O61 W8 O11 34(3) . .
W9 O61 W8 O52 -51(4) . .
W9 O61 W8 O25 -131(3) . .
W9 O61 W8 O29 -49(3) . .
W15 O25 W8 O14 106(4) . .
W15 O25 W8 O11 -64(6) . .
W15 O25 W8 O52 -154(4) . .
W15 O25 W8 O61 4(4) . .
W15 O25 W8 O29 -82(4) . .
P1 O29 W8 O14 -140(7) . .
W6 O29 W8 O14 3(8) . .
P1 O29 W8 O11 -47.8(14) . .
W6 O29 W8 O11 95.2(8) . .
P1 O29 W8 O52 -141.8(16) . .
W6 O29 W8 O52 1.2(9) . .
P1 O29 W8 O61 39.0(14) . .
W6 O29 W8 O61 -178.0(9) . .
P1 O29 W8 O25 127.3(14) . .
W6 O29 W8 O25 -89.8(7) . .
W7 O13 W9 O63 -179.6(14) . .
W7 O13 W9 O61 17(4) . .
W7 O13 W9 O26 -79.2(14) . .
W7 O13 W9 O12 85.5(14) . .
W7 O13 W9 O28 6.4(12) . .
W8 O61 W9 O63 -128(3) . .
W8 O61 W9 O13 35(5) . .
W8 O61 W9 O26 132(3) . .
W8 O61 W9 O12 -34(3) . .
W8 O61 W9 O28 46(3) . .
W10 O26 W9 O63 -111(4) . .
W10 O26 W9 O13 149(4) . .
W10 O26 W9 O61 -10(4) . .
W10 O26 W9 O12 52(6) . .
W10 O26 W9 O28 76(4) . .
W1 O12 W9 O63 132(3) . .
W1 O12 W9 O13 -129(3) . .
W1 O12 W9 O61 32(3) . .
W1 O12 W9 O26 -32(5) . .
W1 O12 W9 O28 -56(3) . .
P1 O28 W9 O63 109(5) . .
W7 O28 W9 O63 -41(5) . .
P1 O28 W9 O13 145.3(18) . .
W7 O28 W9 O13 -4.4(8) . .
P1 O28 W9 O61 -30.7(16) . .
W7 O28 W9 O61 179.6(9) . .
P1 O28 W9 O26 -120.0(16) . .
W7 O28 W9 O26 90.3(8) . .
P1 O28 W9 O12 53.7(16) . .
W7 O28 W9 O12 -96.0(8) . .
W16 O40 W10 O01 -133(2) . .
W16 O40 W10 O26 37(5) . .
W16 O40 W10 O37 -30(2) . .
W16 O40 W10 O38 128(2) . .
W16 O40 W10 O35 55(2) . .
W9 O26 W10 O01 113(4) . .
W9 O26 W10 O40 -57(6) . .
W9 O26 W10 O37 10(4) . .
W9 O26 W10 O38 -148(4) . .
W9 O26 W10 O35 -75(4) . .
W15 O37 W10 O01 132(2) . .
W15 O37 W10 O40 33(2) . .
W15 O37 W10 O26 -132(2) . .
W15 O37 W10 O38 -51(4) . .
W15 O37 W10 O35 -50(2) . .
W18 O38 W10 O01 174.9(13) . .
W18 O38 W10 O40 -85.7(13) . .
W18 O38 W10 O26 78.4(13) . .
W18 O38 W10 O37 -3(3) . .
W18 O38 W10 O35 -3.7(11) . .
P2 O35 W10 O01 -151(6) . .
W18 O35 W10 O01 -7(7) . .
P2 O35 W10 O40 -47.6(15) . .
W18 O35 W10 O40 95.8(8) . .
P2 O35 W10 O26 127.4(16) . .
W18 O35 W10 O26 -89.2(8) . .
P2 O35 W10 O37 39.3(15) . .
W18 O35 W10 O37 -177.3(8) . .
P2 O35 W10 O38 -141.0(17) . .
W18 O35 W10 O38 2.4(7) . .
W13 O45 W11 O53 -124(2) . 2_665
W13 O45 W11 O31 135(2) . .
W13 O45 W11 O54 -24(2) . .
W13 O45 W11 O22 45(4) . .
W13 O45 W11 O33 61(2) . .
W12 O31 W11 O53 178.3(12) . 2_665
W12 O31 W11 O45 -83.1(13) . .
W12 O31 W11 O54 1(3) . .
W12 O31 W11 O22 78.3(12) . .
W12 O31 W11 O33 -2.7(10) . .
W18 O54 W11 O53 123(2) . 2_665
W18 O54 W11 O45 26(2) . .
W18 O54 W11 O31 -59(4) . .
W18 O54 W11 O22 -137(2) . .
W18 O54 W11 O33 -56(2) . .
W4 O22 W11 O53 97(4) . 2_665
W4 O22 W11 O45 -73(5) . .
W4 O22 W11 O31 -163(4) . .
W4 O22 W11 O54 -4(4) . .
W4 O22 W11 O33 -89(4) . .
P2 O33 W11 O53 -132(8) . 2_665
W12 O33 W11 O53 11(9) . 2_665
P2 O33 W11 O45 -47.5(15) . .
W12 O33 W11 O45 95.9(8) . .
P2 O33 W11 O31 -141.5(16) . .
W12 O33 W11 O31 1.9(7) . .
P2 O33 W11 O54 40.0(15) . .
W12 O33 W11 O54 -176.7(8) . .
P2 O33 W11 O22 127.4(15) . .
W12 O33 W11 O22 -89.2(7) . .
W17 O44 W12 O30 130(3) . .
W17 O44 W12 O32 29(3) . .
W17 O44 W12 O21 -30(5) . .
W17 O44 W12 O31 -129(3) . .
W17 O44 W12 O33 -55(3) . .
W14 O32 W12 O30 -123(2) . .
W14 O32 W12 O44 -25(2) . .
W14 O32 W12 O21 140(3) . .
W14 O32 W12 O31 51(4) . .
W14 O32 W12 O33 56(2) . .
W5 O21 W12 O30 -104(4) . .
W5 O21 W12 O44 56(5) . .
W5 O21 W12 O32 -3(4) . .
W5 O21 W12 O31 154(4) . .
W5 O21 W12 O33 81(4) . .
W11 O31 W12 O30 -178.6(12) . .
W11 O31 W12 O44 82.9(13) . .
W11 O31 W12 O32 8(3) . .
W11 O31 W12 O21 -80.2(12) . .
W11 O31 W12 O33 2.7(10) . .
P2 O33 W12 O30 127(9) . .
W11 O33 W12 O30 -16(10) . .
P2 O33 W12 O44 47.6(15) . .
W11 O33 W12 O44 -95.3(8) . .
P2 O33 W12 O32 -36.9(15) . .
W11 O33 W12 O32 -179.8(8) . .
P2 O33 W12 O21 -125.1(16) . .
W11 O33 W12 O21 92.0(8) . .
P2 O33 W12 O31 141.0(17) . .
W11 O33 W12 O31 -1.9(7) . .
W18 O42 W13 O46 -130(3) . .
W18 O42 W13 O50 128(3) . .
W18 O42 W13 O47 46(4) . .
W18 O42 W13 O45 -26(3) . .
W18 O42 W13 O62 57(2) . .
W16 O50 W13 O46 172.6(15) . .
W16 O50 W13 O42 -86.5(15) . .
W16 O50 W13 O47 69.1(15) . .
W16 O50 W13 O45 -12(3) . .
W16 O50 W13 O62 -4.4(12) . .
W17 O47 W13 O46 -171.1(14) . .
W17 O47 W13 O42 12(3) . .
W17 O47 W13 O50 -70.3(15) . .
W17 O47 W13 O45 83.3(15) . .
W17 O47 W13 O62 1.0(13) . .
W11 O45 W13 O46 123(2) . .
W11 O45 W13 O42 23(2) . .
W11 O45 W13 O50 -53(3) . .
W11 O45 W13 O47 -133(2) . .
W11 O45 W13 O62 -60(2) . .
P2 O62 W13 O46 -157(6) . .
W16 O62 W13 O46 -19(7) . .
W17 O62 W13 O46 71(7) . .
P2 O62 W13 O42 -43.6(14) . .
W16 O62 W13 O42 94.8(8) . .
W17 O62 W13 O42 -175.9(8) . .
P2 O62 W13 O50 -135.6(15) . .
W16 O62 W13 O50 2.9(8) . .
W17 O62 W13 O50 92.1(9) . .
P2 O62 W13 O47 131.6(15) . .
W16 O62 W13 O47 -89.9(9) . .
W17 O62 W13 O47 -0.7(8) . .
P2 O62 W13 O45 41.0(14) . .
W16 O62 W13 O45 179.5(8) . .
W17 O62 W13 O45 -91.3(8) . .
Ag4B O58 W14 O27 70(3) 2_765 .
Ag4B O58 W14 O36 -19(3) 2_765 .
Ag4B O58 W14 O41 -112(3) 2_765 .
Ag4B O58 W14 O32 159(3) 2_765 .
Ag4B O58 W14 O34 -4(10) 2_765 .
W6 O27 W14 O58 105(4) . .
W6 O27 W14 O36 -156(4) . .
W6 O27 W14 O41 -66(6) . .
W6 O27 W14 O32 2(4) . .
W6 O27 W14 O34 -83(4) . .
W15 O36 W14 O58 175.6(13) . .
W15 O36 W14 O27 80.3(12) . .
W15 O36 W14 O41 -84.3(13) . .
W15 O36 W14 O32 0(3) . .
W15 O36 W14 O34 -2.2(11) . .
W17 O41 W14 O58 -129(3) . .
W17 O41 W14 O27 42(5) . .
W17 O41 W14 O36 132(3) . .
W17 O41 W14 O32 -26(3) . .
W17 O41 W14 O34 59(3) . .
W12 O32 W14 O58 125(2) . .
W12 O32 W14 O27 -140(3) . .
W12 O32 W14 O36 -59(4) . .
W12 O32 W14 O41 26(2) . .
W12 O32 W14 O34 -57(2) . .
P2 O34 W14 O58 -157(7) . .
W15 O34 W14 O58 -15(7) . .
P2 O34 W14 O27 128.1(14) . .
W15 O34 W14 O27 -89.6(8) . .
P2 O34 W14 O36 -140.8(15) . .
W15 O34 W14 O36 1.5(7) . .
P2 O34 W14 O41 -47.4(14) . .
W15 O34 W14 O41 94.9(8) . .
P2 O34 W14 O32 40.0(14) . .
W15 O34 W14 O32 -177.7(8) . .
W8 O25 W15 O57 -107(4) . .
W8 O25 W15 O37 -4(4) . .
W8 O25 W15 O39 70(6) . .
W8 O25 W15 O36 153(4) . .
W8 O25 W15 O34 81(4) . .
W10 O37 W15 O57 -128(2) . .
W10 O37 W15 O25 132(2) . .
W10 O37 W15 O39 -32(2) . .
W10 O37 W15 O36 42(4) . .
W10 O37 W15 O34 49(2) . .
W16 O39 W15 O57 129(2) . .
W16 O39 W15 O25 -48(4) . .
W16 O39 W15 O37 27(2) . .
W16 O39 W15 O36 -131(2) . .
W16 O39 W15 O34 -59(2) . .
W14 O36 W15 O57 179.7(13) . .
W14 O36 W15 O25 -80.2(13) . .
W14 O36 W15 O37 10(3) . .
W14 O36 W15 O39 82.8(12) . .
W14 O36 W15 O34 2.2(11) . .
P2 O34 W15 O57 123(6) . .
W14 O34 W15 O57 -18(7) . .
P2 O34 W15 O25 -127.8(16) . .
W14 O34 W15 O25 90.7(8) . .
P2 O34 W15 O37 -37.0(15) . .
W14 O34 W15 O37 -178.5(8) . .
P2 O34 W15 O39 49.0(15) . .
W14 O34 W15 O39 -92.6(7) . .
P2 O34 W15 O36 140.1(16) . .
W14 O34 W15 O36 -1.4(7) . .
W17 O49 W16 O51 168.0(12) . .
W17 O49 W16 O50 67.4(13) . .
W17 O49 W16 O39 -87.3(12) . .
W17 O49 W16 O40 -13(3) . .
W17 O49 W16 O62 -4.0(10) . .
W13 O50 W16 O51 -171.2(15) . .
W13 O50 W16 O49 -71.0(15) . .
W13 O50 W16 O39 17(3) . .
W13 O50 W16 O40 87.5(15) . .
W13 O50 W16 O62 4.5(12) . .
W15 O39 W16 O51 -126(2) . .
W15 O39 W16 O49 133(2) . .
W15 O39 W16 O50 46(3) . .
W15 O39 W16 O40 -26(2) . .
W15 O39 W16 O62 57(2) . .
W10 O40 W16 O51 132(2) . .
W10 O40 W16 O49 -47(4) . .
W10 O40 W16 O50 -128(2) . .
W10 O40 W16 O39 28(2) . .
W10 O40 W16 O62 -56(2) . .
P2 O62 W16 O51 165(5) . .
W13 O62 W16 O51 27(6) . .
W17 O62 W16 O51 -62(6) . .
P2 O62 W16 O49 -130.1(14) . .
W13 O62 W16 O49 91.5(8) . .
W17 O62 W16 O49 2.8(7) . .
P2 O62 W16 O50 135.6(15) . .
W13 O62 W16 O50 -2.9(8) . .
W17 O62 W16 O50 -91.5(9) . .
P2 O62 W16 O39 -39.1(13) . .
W13 O62 W16 O39 -177.6(8) . .
W17 O62 W16 O39 93.7(7) . .
P2 O62 W16 O40 46.4(13) . .
W13 O62 W16 O40 -92.1(8) . .
W17 O62 W16 O40 179.2(8) . .
Ag4B O48 W17 O47 59(2) . .
Ag4B O48 W17 O44 -36(2) . .
Ag4B O48 W17 O41 -121.8(18) . .
Ag4B O48 W17 O49 150.0(17) . .
Ag4B O48 W17 O62 111(6) . .
W13 O47 W17 O48 172.3(14) . .
W13 O47 W17 O44 -82.9(15) . .
W13 O47 W17 O41 -5(3) . .
W13 O47 W17 O49 70.7(15) . .
W13 O47 W17 O62 -1.0(12) . .
W12 O44 W17 O48 -130(3) . .
W12 O44 W17 O47 126(3) . .
W12 O44 W17 O41 -29(3) . .
W12 O44 W17 O49 36(4) . .
W12 O44 W17 O62 54(3) . .
W14 O41 W17 O48 128(3) . .
W14 O41 W17 O47 -55(4) . .
W14 O41 W17 O44 25(3) . .
W14 O41 W17 O49 -131(3) . .
W14 O41 W17 O62 -59(3) . .
W16 O49 W17 O48 -170.7(12) . .
W16 O49 W17 O47 -68.4(13) . .
W16 O49 W17 O44 23(2) . .
W16 O49 W17 O41 87.4(13) . .
W16 O49 W17 O62 4.0(10) . .
P2 O62 W17 O48 172(6) . .
W16 O62 W17 O48 38(7) . .
W13 O62 W17 O48 -53(7) . .
P2 O62 W17 O47 -133.8(15) . .
W16 O62 W17 O47 91.2(9) . .
W13 O62 W17 O47 0.7(8) . .
P2 O62 W17 O44 -39.2(13) . .
W16 O62 W17 O44 -174.2(8) . .
W13 O62 W17 O44 95.3(7) . .
P2 O62 W17 O41 44.4(13) . .
W16 O62 W17 O41 -90.6(8) . .
W13 O62 W17 O41 178.9(8) . .
P2 O62 W17 O49 132.4(14) . .
W16 O62 W17 O49 -2.6(7) . .
W13 O62 W17 O49 -93.1(8) . .
W7 O24 W18 O55 -103(4) . .
W7 O24 W18 O54 -1(4) . .
W7 O24 W18 O38 156(4) . .
W7 O24 W18 O42 66(5) . .
W7 O24 W18 O35 84(4) . .
W11 O54 W18 O55 -124(2) . .
W11 O54 W18 O24 138(2) . .
W11 O54 W18 O38 49(4) . .
W11 O54 W18 O42 -27(2) . .
W11 O54 W18 O35 54(2) . .
W10 O38 W18 O55 -178.1(13) . .
W10 O38 W18 O24 -79.2(12) . .
W10 O38 W18 O54 10(3) . .
W10 O38 W18 O42 84.2(12) . .
W10 O38 W18 O35 3.6(11) . .
W13 O42 W18 O55 129(3) . .
W13 O42 W18 O24 -40(5) . .
W13 O42 W18 O54 28(3) . .
W13 O42 W18 O38 -131(3) . .
W13 O42 W18 O35 -58(2) . .
P2 O35 W18 O55 126(8) . .
W10 O35 W18 O55 -17(8) . .
P2 O35 W18 O24 -125.7(15) . .
W10 O35 W18 O24 91.4(8) . .
P2 O35 W18 O54 -37.2(15) . .
W10 O35 W18 O54 179.8(8) . .
P2 O35 W18 O38 140.5(16) . .
W10 O35 W18 O38 -2.4(7) . .
P2 O35 W18 O42 49.3(15) . .
W10 O35 W18 O42 -93.6(8) . .
C22 C17 C19 C20 0.0 . .
C22 C17 C19 N8 179(3) . .
C12 N8 C19 C20 -17(4) 1_655 .
C13 N8 C19 C20 165(3) 1_655 .
C12 N8 C19 C17 163(3) 1_655 .
C13 N8 C19 C17 -14(5) 1_655 .
C17 C19 C20 C01 0.0 . .
N8 C19 C20 C01 -179(3) . .
C19 C20 C01 C25 0.0 . .
C20 C01 C25 C22 0.0 . .
C20 C01 C25 N12 -177(3) . .
C10 N12 C25 C01 6(6) . .
C9 N12 C25 C01 -171(3) . .
C10 N12 C25 C22 -171(4) . .
C9 N12 C25 C22 12(5) . .
C01 C25 C22 C17 0.0 . .
N12 C25 C22 C17 177(3) . .
C19 C17 C22 C25 0.0 . .
C40 N01 C100 N101 0.0 . .
C42 N01 C100 N101 176(3) . .
N01 C100 N101 C41 0.0 . .
C100 N101 C41 C40 0.0 . .
C100 N01 C40 C41 0.0 . .
C42 N01 C40 C41 -176(3) . .
N101 C41 C40 N01 0.0 . .
C40 N01 C42 C43 138(4) . .
C100 N01 C42 C43 -37(5) . .
C40 N01 C42 C44 -41(5) . .
C100 N01 C42 C44 144(3) . .
C44 C42 C43 C44 0(7) . 2_476
N01 C42 C43 C44 -180(4) . 2_476
C43 C42 C44 C43 0(7) . 2_476
N01 C42 C44 C43 180(4) . 2_476

loop_
_platon_squeeze_void_nr
_platon_squeeze_void_average_x
_platon_squeeze_void_average_y
_platon_squeeze_void_average_z
_platon_squeeze_void_volume
_platon_squeeze_void_count_electrons
_platon_squeeze_void_content
1 0.006 0.494 0.000 388 216 ' '
2 0.204 0.301 0.386 108 28 ' '
3 0.241 0.121 0.270 14 7 ' '
4 0.501 1.000 0.501 145 38 ' '
5 0.796 0.699 0.614 108 28 ' '
6 0.760 0.877 0.731 14 7 ' '
